data_4331630
loop_
_publ_author_name
'Takahiko Ogawa'
'Yuji Kajita'
'Yuko Wasada-Tsutsui'
'Hiroaki Wasada'
'Hideki Masuda'

_publ_contact_author_address 'gokiso-cho, showa-ku, nagoya 466-8555, Japan'
_publ_contact_author_email masuda.hideki@nitech.ac.jp
_publ_contact_author_fax +81-52-735-5209
_publ_contact_author_name 'Hideki Masuda'
_publ_contact_author_phone +81-52-735-5228
_publ_section_title
;
 Preparation, Characterization, and Reactivity of Dinitrogen Molybdenum
 Complexes with Bis(diphenylphosphino)amine Derivative Ligands that Form a
 Unique 4-Membered P-N-P Chelate Ring
;
_journal_name_full 'Inorganic Chemistry'
_journal_page_first 182
_journal_page_last 195
_journal_paper_doi 10.1021/ic301577a
_journal_volume 52
_journal_year 2013
_chemical_formula_moiety 'C88 H63 Mo N6 O4 P4'
_chemical_formula_sum 'C88 H63 Mo N6 O4 P4'
_chemical_formula_weight 1488.27
_space_group_IT_number 2
_symmetry_cell_setting triclinic
_symmetry_Int_Tables_number 2
_symmetry_space_group_name_Hall '-P 1'
_symmetry_space_group_name_H-M 'P -1'
_atom_sites_solution_hydrogens geom
_atom_sites_solution_primary direct
_atom_sites_solution_secondary difmap
_cell_angle_alpha 95.201(5)
_cell_angle_beta 94.064(4)
_cell_angle_gamma 102.522(5)
_cell_formula_units_Z 2
_cell_length_a 11.273(4)
_cell_length_b 18.535(6)
_cell_length_c 20.253(7)
_cell_measurement_reflns_used 9072
_cell_measurement_temperature 173
_cell_measurement_theta_max 27.48
_cell_measurement_theta_min 3.04
_cell_volume 4096(2)
_computing_cell_refinement CrystalClear
_computing_data_collection 'CrystalClear (Rigaku/MSC Inc., 2006)'
_computing_data_reduction CrystalClear
_computing_molecular_graphics 'CrystalStructure 4.0'
_computing_publication_material 'CrystalStructure 4.0 (Rigaku, 2010)'
_computing_structure_refinement 'SHELXL97 (Sheldrick, 2008)'
_computing_structure_solution 'SIR2004 (Burla, et al., 2005)'
_diffrn_ambient_temperature 173
_diffrn_detector_area_resol_mean 7.314
_diffrn_measured_fraction_theta_full 0.932
_diffrn_measured_fraction_theta_max 0.932
_diffrn_measurement_device_type 'Rigaku Mercury70'
_diffrn_measurement_method \w
_diffrn_radiation_type 'Mo K\a'
_diffrn_radiation_wavelength 0.71070
_diffrn_reflns_av_R_equivalents 0.0357
_diffrn_reflns_limit_h_max 13
_diffrn_reflns_limit_h_min -14
_diffrn_reflns_limit_k_max 24
_diffrn_reflns_limit_k_min -24
_diffrn_reflns_limit_l_max 24
_diffrn_reflns_limit_l_min -26
_diffrn_reflns_number 30139
_diffrn_reflns_theta_full 27.51
_diffrn_reflns_theta_max 27.51
_diffrn_standards_number 0
_exptl_absorpt_coefficient_mu 0.287
_exptl_absorpt_correction_T_max 0.917
_exptl_absorpt_correction_T_min 0.614
_exptl_absorpt_correction_type multi-scan
_exptl_absorpt_process_details 'REQAB (Rigaku, 1998)'
_exptl_crystal_colour orange
_exptl_crystal_density_diffrn 1.167
_exptl_crystal_description block
_exptl_crystal_F_000 1496.00
_exptl_crystal_size_max 0.500
_exptl_crystal_size_mid 0.300
_exptl_crystal_size_min 0.300
_refine_diff_density_max 1.660
_refine_diff_density_min -1.510
_refine_ls_extinction_method none
_refine_ls_goodness_of_fit_ref 1.067
_refine_ls_hydrogen_treatment constr
_refine_ls_number_parameters 976
_refine_ls_number_reflns 17544
_refine_ls_number_restraints 0
_refine_ls_R_factor_gt 0.0737
_refine_ls_shift/su_max 0.030
_refine_ls_structure_factor_coef Fsqd
_refine_ls_weighting_details 'w = 1/[\s^2^(Fo^2^)+(0.1124P)^2^+5.3151P] where P=(Fo^2^+2Fc^2^)/3'
_refine_ls_weighting_scheme calc
_refine_ls_wR_factor_ref 0.2261
_reflns_number_gt 12440
_reflns_number_total 17544
_reflns_threshold_expression F^2^>2.0\s(F^2^)
_cod_data_source_file ic301577a_si_002_1.cif
_cod_data_source_block 23,5iPrPh
_cod_original_cell_volume 4096(3)
_cod_database_code 4331630

loop_
_symmetry_equiv_pos_site_id
_symmetry_equiv_pos_as_xyz
1 +X,+Y,+Z
2 -X,-Y,-Z

loop_
_atom_site_label
_atom_site_type_symbol
_atom_site_fract_x
_atom_site_fract_y
_atom_site_fract_z
_atom_site_U_iso_or_equiv
_atom_site_adp_type
_atom_site_occupancy
_atom_site_symmetry_multiplicity
_atom_site_calc_flag
_atom_site_refinement_flags
Mo1 Mo 0.0000 1.0000 0.5000 0.03091(13) Uani 1.0 2 d .
Mo2 Mo 0.5000 1.0000 1.0000 0.03297(13) Uani 1.0 2 d .
P1 P -0.13516(8) 0.88513(6) 0.45224(5) 0.0338(3) Uani 1.0 2 d .
P2 P 0.09563(8) 0.89615(5) 0.49688(5) 0.0324(3) Uani 1.0 2 d .
P3 P 0.31226(9) 0.90792(6) 0.97513(5) 0.0360(3) Uani 1.0 2 d .
P4 P 0.52527(9) 0.88739(6) 0.93795(5) 0.0356(3) Uani 1.0 2 d .
O1A O -0.005(2) 0.5654(7) 0.2528(9) 0.249(9) Uani 0.7500 2 d .
O1B O 0.074(8) 0.621(7) 0.218(6) 0.52(10) Uani 0.2500 2 d .
O2 O 0.3762(19) 0.6808(13) 0.2492(12) 0.385(13) Uani 1.0 2 d .
O4A O -0.142(3) 0.5595(9) 0.6898(11) 0.154(7) Uani 0.5000 2 d .
O4B O -0.1844(17) 0.6889(9) 0.6692(8) 0.145(6) Uani 0.5000 2 d .
O5A O 0.3522(18) 0.524(2) -0.0339(11) 0.404(16) Uani 1.0 2 d .
N1 N -0.0502(3) 0.98416(19) 0.59460(18) 0.0395(8) Uani 1.0 2 d .
N2 N -0.0730(4) 0.9783(3) 0.6449(3) 0.0586(11) Uani 1.0 2 d .
N3 N 0.4691(3) 1.05159(19) 0.91577(17) 0.0373(7) Uani 1.0 2 d .
N4 N 0.4577(5) 1.0809(3) 0.8741(3) 0.0597(11) Uani 1.0 2 d .
N5 N -0.0324(3) 0.82833(18) 0.46517(16) 0.0344(7) Uani 1.0 2 d .
N6 N 0.3707(3) 0.8420(2) 0.92723(17) 0.0390(8) Uani 1.0 2 d .
C1 C -0.2749(4) 0.8392(3) 0.4854(2) 0.0404(9) Uani 1.0 2 d .
C2 C -0.2698(4) 0.8177(3) 0.5492(3) 0.0549(13) Uani 1.0 2 d .
C3 C -0.3744(5) 0.7833(4) 0.5763(3) 0.0628(14) Uani 1.0 2 d .
C4 C -0.4862(5) 0.7720(4) 0.5408(3) 0.0637(14) Uani 1.0 2 d .
C5 C -0.4938(5) 0.7947(4) 0.4786(4) 0.0745(18) Uani 1.0 2 d .
C6 C -0.3893(4) 0.8283(3) 0.4510(3) 0.0571(13) Uani 1.0 2 d .
C7 C -0.1788(4) 0.8753(3) 0.36234(19) 0.0365(9) Uani 1.0 2 d .
C8 C -0.1410(5) 0.8268(3) 0.3167(3) 0.0481(11) Uani 1.0 2 d .
C9 C -0.1718(5) 0.8267(4) 0.2490(3) 0.0614(14) Uani 1.0 2 d .
C10 C -0.2417(5) 0.8737(4) 0.2273(3) 0.0612(14) Uani 1.0 2 d .
C11 C -0.2791(5) 0.9227(3) 0.2721(3) 0.0527(12) Uani 1.0 2 d .
C12 C -0.2443(4) 0.9250(3) 0.3394(3) 0.0444(10) Uani 1.0 2 d .
C13 C 0.1569(4) 0.8630(3) 0.5718(2) 0.0379(9) Uani 1.0 2 d .
C14 C 0.0782(5) 0.8393(3) 0.6192(3) 0.0516(12) Uani 1.0 2 d .
C15 C 0.1214(6) 0.8199(4) 0.6795(3) 0.0631(14) Uani 1.0 2 d .
C16 C 0.2437(6) 0.8237(3) 0.6934(3) 0.0623(14) Uani 1.0 2 d .
C17 C 0.3223(5) 0.8470(4) 0.6467(3) 0.0640(15) Uani 1.0 2 d .
C18 C 0.2796(4) 0.8664(3) 0.5862(3) 0.0519(12) Uani 1.0 2 d .
C19 C 0.2119(4) 0.8932(3) 0.4388(2) 0.0368(9) Uani 1.0 2 d .
C20 C 0.3146(4) 0.9525(3) 0.4461(3) 0.0480(11) Uani 1.0 2 d .
C21 C 0.4038(4) 0.9560(3) 0.4021(3) 0.0538(12) Uani 1.0 2 d .
C22 C 0.3904(5) 0.9023(4) 0.3493(3) 0.0583(13) Uani 1.0 2 d .
C23 C 0.2873(5) 0.8446(3) 0.3396(3) 0.0545(12) Uani 1.0 2 d .
C24 C 0.1983(4) 0.8395(3) 0.3843(3) 0.0442(10) Uani 1.0 2 d .
C25 C -0.0514(4) 0.7486(3) 0.4573(2) 0.0373(9) Uani 1.0 2 d .
C26 C -0.1652(4) 0.7034(3) 0.4333(3) 0.0426(10) Uani 1.0 2 d .
C27 C -0.1835(4) 0.6267(3) 0.4260(3) 0.0514(12) Uani 1.0 2 d .
C28 C -0.0870(5) 0.5953(3) 0.4425(3) 0.0565(13) Uani 1.0 2 d .
C29 C 0.0284(4) 0.6384(3) 0.4658(3) 0.0459(10) Uani 1.0 2 d .
C30 C 0.0441(4) 0.7151(3) 0.4732(3) 0.0402(9) Uani 1.0 2 d .
C31 C -0.3084(6) 0.5782(4) 0.4008(5) 0.086(3) Uani 1.0 2 d .
C34 C 0.1355(5) 0.6034(3) 0.4819(3) 0.0625(15) Uani 1.0 2 d .
C35 C 0.1906(7) 0.6263(4) 0.5533(4) 0.082(2) Uani 1.0 2 d .
C36 C 0.2319(6) 0.6218(4) 0.4337(5) 0.088(2) Uani 1.0 2 d .
C37 C 0.1826(4) 0.9220(3) 0.9224(2) 0.0388(9) Uani 1.0 2 d .
C38 C 0.0752(4) 0.9304(4) 0.9482(3) 0.0607(14) Uani 1.0 2 d .
C39 C -0.0170(5) 0.9488(5) 0.9077(3) 0.079(2) Uani 1.0 2 d .
C40 C -0.0026(5) 0.9600(4) 0.8435(3) 0.0681(16) Uani 1.0 2 d .
C41 C 0.1032(5) 0.9507(3) 0.8169(3) 0.0565(13) Uani 1.0 2 d .
C42 C 0.1962(4) 0.9338(3) 0.8564(3) 0.0481(11) Uani 1.0 2 d .
C43 C 0.2425(4) 0.8621(3) 1.0440(3) 0.0461(10) Uani 1.0 2 d .
C44 C 0.2175(7) 0.7875(4) 1.0487(3) 0.0757(18) Uani 1.0 2 d .
C45 C 0.1641(9) 0.7573(4) 1.1022(4) 0.105(3) Uani 1.0 2 d .
C46 C 0.1381(7) 0.8035(4) 1.1533(4) 0.085(2) Uani 1.0 2 d .
C47 C 0.1686(6) 0.8788(4) 1.1517(3) 0.0672(15) Uani 1.0 2 d .
C48 C 0.2210(5) 0.9072(3) 1.0972(3) 0.0519(11) Uani 1.0 2 d .
C49 C 0.5808(4) 0.8837(3) 0.8554(2) 0.0419(9) Uani 1.0 2 d .
C50 C 0.6721(5) 0.8475(4) 0.8378(3) 0.0641(15) Uani 1.0 2 d .
C51 C 0.7196(5) 0.8547(5) 0.7768(3) 0.085(3) Uani 1.0 2 d .
C52 C 0.6797(6) 0.8991(5) 0.7332(3) 0.078(2) Uani 1.0 2 d .
C53 C 0.5896(6) 0.9339(4) 0.7489(3) 0.0696(16) Uani 1.0 2 d .
C54 C 0.5392(5) 0.9263(3) 0.8090(3) 0.0522(11) Uani 1.0 2 d .
C55 C 0.6075(4) 0.8276(3) 0.9806(2) 0.0431(10) Uani 1.0 2 d .
C56 C 0.7231(4) 0.8614(3) 1.0112(3) 0.0519(12) Uani 1.0 2 d .
C57 C 0.7954(5) 0.8204(4) 1.0423(3) 0.0640(15) Uani 1.0 2 d .
C58 C 0.7533(7) 0.7470(4) 1.0449(4) 0.082(2) Uani 1.0 2 d .
C59 C 0.6372(8) 0.7117(4) 1.0160(4) 0.092(3) Uani 1.0 2 d .
C60 C 0.5659(6) 0.7529(4) 0.9841(3) 0.0690(16) Uani 1.0 2 d .
C61 C 0.3070(4) 0.7781(3) 0.8859(2) 0.0399(9) Uani 1.0 2 d .
C62 C 0.1789(5) 0.7552(3) 0.8843(3) 0.0515(11) Uani 1.0 2 d .
C63 C 0.1142(5) 0.6926(3) 0.8446(4) 0.0633(15) Uani 1.0 2 d .
C64 C 0.1770(6) 0.6522(3) 0.8044(4) 0.0673(15) Uani 1.0 2 d .
C65 C 0.3034(5) 0.6728(3) 0.8049(3) 0.0565(12) Uani 1.0 2 d .
C66 C 0.3667(4) 0.7354(3) 0.8457(3) 0.0439(10) Uani 1.0 2 d .
C67 C -0.0237(6) 0.6687(4) 0.8446(6) 0.106(3) Uani 1.0 2 d .
C68 C -0.0878(6) 0.7268(5) 0.8401(6) 0.126(4) Uani 1.0 2 d .
C70 C 0.3700(6) 0.6283(4) 0.7612(4) 0.0753(17) Uani 1.0 2 d .
C71 C 0.4667(9) 0.6000(5) 0.8014(5) 0.117(4) Uani 1.0 2 d .
C72 C 0.4246(8) 0.6726(5) 0.7060(4) 0.097(3) Uani 1.0 2 d .
C73 C -0.068(4) 0.5614(10) 0.1860(15) 0.38(3) Uani 1.0 2 d .
C74 C -0.1117(17) 0.6240(11) 0.1829(11) 0.229(9) Uani 1.0 2 d .
C75 C -0.0456(14) 0.6779(6) 0.2343(7) 0.134(4) Uani 1.0 2 d .
C76 C 0.0171(16) 0.6483(6) 0.2755(7) 0.155(5) Uani 1.0 2 d .
C77 C 0.4671(16) 0.7388(10) 0.2289(12) 0.260(12) Uani 1.0 2 d .
C78 C 0.514(2) 0.7082(14) 0.1751(12) 0.269(14) Uani 1.0 2 d .
C79 C 0.486(3) 0.633(2) 0.1700(17) 0.302(15) Uani 1.0 2 d .
C80 C 0.388(4) 0.6111(13) 0.2093(17) 0.314(15) Uani 1.0 2 d .
C81 C -0.2640(18) 0.5591(7) 0.6794(9) 0.172(7) Uani 1.0 2 d .
C82 C -0.2865(14) 0.6210(14) 0.6623(16) 0.325(17) Uani 1.0 2 d .
C83 C -0.1468(15) 0.6511(7) 0.6222(6) 0.157(5) Uani 1.0 2 d .
C84 C -0.1037(17) 0.5906(10) 0.6431(9) 0.183(7) Uani 1.0 2 d .
C85 C 0.2773(18) 0.5888(8) -0.0159(9) 0.182(6) Uani 1.0 2 d .
C86 C 0.176(2) 0.5401(18) 0.0051(18) 0.304(16) Uani 1.0 2 d .
C87 C 0.283(7) 0.522(3) 0.059(2) 0.53(4) Uani 1.0 2 d .
C88 C 0.264(4) 0.4696(12) -0.010(3) 0.34(2) Uani 1.0 2 d .
H2 H -0.1932 0.8267 0.5748 0.0658 Uiso 1.0 2 calc R
H3 H -0.3685 0.7676 0.6195 0.0753 Uiso 1.0 2 calc R
H4 H -0.5579 0.7485 0.5593 0.0765 Uiso 1.0 2 calc R
H5 H -0.5712 0.7874 0.4540 0.0894 Uiso 1.0 2 calc R
H6 H -0.3962 0.8442 0.4079 0.0685 Uiso 1.0 2 calc R
H8 H -0.0940 0.7936 0.3316 0.0578 Uiso 1.0 2 calc R
H9 H -0.1445 0.7940 0.2177 0.0737 Uiso 1.0 2 calc R
H10 H -0.2643 0.8723 0.1810 0.0735 Uiso 1.0 2 calc R
H11 H -0.3282 0.9547 0.2570 0.0632 Uiso 1.0 2 calc R
H12 H -0.2654 0.9609 0.3701 0.0533 Uiso 1.0 2 calc R
H14 H -0.0067 0.8363 0.6102 0.0619 Uiso 1.0 2 calc R
H15 H 0.0661 0.8039 0.7113 0.0757 Uiso 1.0 2 calc R
H16 H 0.2736 0.8105 0.7346 0.0748 Uiso 1.0 2 calc R
H17 H 0.4071 0.8499 0.6559 0.0768 Uiso 1.0 2 calc R
H18 H 0.3353 0.8820 0.5545 0.0623 Uiso 1.0 2 calc R
H20 H 0.3231 0.9909 0.4817 0.0576 Uiso 1.0 2 calc R
H21 H 0.4742 0.9956 0.4085 0.0646 Uiso 1.0 2 calc R
H22 H 0.4518 0.9045 0.3193 0.0700 Uiso 1.0 2 calc R
H23 H 0.2773 0.8083 0.3022 0.0654 Uiso 1.0 2 calc R
H24 H 0.1284 0.7995 0.3776 0.0531 Uiso 1.0 2 calc R
H26 H -0.2311 0.7257 0.4219 0.0511 Uiso 1.0 2 calc R
H28 H -0.0993 0.5427 0.4378 0.0678 Uiso 1.0 2 calc R
H30 H 0.1218 0.7452 0.4896 0.0483 Uiso 1.0 2 calc R
H34 H 0.1042 0.5482 0.4764 0.0750 Uiso 1.0 2 calc R
H35A H 0.2181 0.6805 0.5607 0.0987 Uiso 1.0 2 calc R
H35B H 0.1291 0.6096 0.5837 0.0987 Uiso 1.0 2 calc R
H35C H 0.2603 0.6035 0.5615 0.0987 Uiso 1.0 2 calc R
H36A H 0.1963 0.6031 0.3882 0.1055 Uiso 1.0 2 calc R
H36B H 0.2622 0.6758 0.4369 0.1055 Uiso 1.0 2 calc R
H36C H 0.2997 0.5984 0.4450 0.1055 Uiso 1.0 2 calc R
H38 H 0.0642 0.9236 0.9935 0.0728 Uiso 1.0 2 calc R
H39 H -0.0909 0.9536 0.9256 0.0951 Uiso 1.0 2 calc R
H40 H -0.0647 0.9742 0.8169 0.0817 Uiso 1.0 2 calc R
H41 H 0.1120 0.9560 0.7712 0.0678 Uiso 1.0 2 calc R
H42 H 0.2703 0.9302 0.8381 0.0577 Uiso 1.0 2 calc R
H44 H 0.2375 0.7553 1.0141 0.0909 Uiso 1.0 2 calc R
H45 H 0.1455 0.7050 1.1036 0.1257 Uiso 1.0 2 calc R
H46 H 0.0991 0.7833 1.1897 0.1022 Uiso 1.0 2 calc R
H47 H 0.1539 0.9113 1.1877 0.0807 Uiso 1.0 2 calc R
H48 H 0.2427 0.9596 1.0966 0.0623 Uiso 1.0 2 calc R
H50 H 0.7020 0.8177 0.8678 0.0769 Uiso 1.0 2 calc R
H51 H 0.7802 0.8287 0.7650 0.1025 Uiso 1.0 2 calc R
H52 H 0.7151 0.9053 0.6923 0.0939 Uiso 1.0 2 calc R
H53 H 0.5608 0.9637 0.7184 0.0836 Uiso 1.0 2 calc R
H54 H 0.4754 0.9505 0.8190 0.0627 Uiso 1.0 2 calc R
H56 H 0.7530 0.9134 1.0106 0.0623 Uiso 1.0 2 calc R
H57 H 0.8749 0.8442 1.0620 0.0768 Uiso 1.0 2 calc R
H58 H 0.8031 0.7193 1.0664 0.0987 Uiso 1.0 2 calc R
H59 H 0.6070 0.6600 1.0181 0.1100 Uiso 1.0 2 calc R
H60 H 0.4867 0.7288 0.9643 0.0828 Uiso 1.0 2 calc R
H62 H 0.1361 0.7836 0.9112 0.0618 Uiso 1.0 2 calc R
H64 H 0.1329 0.6098 0.7761 0.0808 Uiso 1.0 2 calc R
H66 H 0.4530 0.7495 0.8461 0.0527 Uiso 1.0 2 calc R
H68A H -0.0598 0.7647 0.8782 0.1508 Uiso 1.0 2 calc R
H68B H -0.0721 0.7493 0.7987 0.1508 Uiso 1.0 2 calc R
H68C H -0.1756 0.7063 0.8402 0.1508 Uiso 1.0 2 calc R
H70 H 0.3087 0.5838 0.7392 0.0904 Uiso 1.0 2 calc R
H71A H 0.5270 0.6423 0.8250 0.1404 Uiso 1.0 2 calc R
H71B H 0.4278 0.5685 0.8337 0.1404 Uiso 1.0 2 calc R
H71C H 0.5074 0.5709 0.7713 0.1404 Uiso 1.0 2 calc R
H72A H 0.3592 0.6865 0.6789 0.1162 Uiso 1.0 2 calc R
H72B H 0.4834 0.7177 0.7259 0.1162 Uiso 1.0 2 calc R
H72C H 0.4661 0.6420 0.6778 0.1162 Uiso 1.0 2 calc R
C69B C -0.061(2) 0.6079(15) 0.870(3) 0.158(15) Uani 0.4000 2 d .
C69A C -0.0470(15) 0.6514(12) 0.9260(11) 0.129(7) Uani 0.6000 2 d .
C33B C -0.324(2) 0.533(2) 0.3523(16) 0.166(16) Uani 0.4000 2 d .
C33A C -0.3692(15) 0.6052(9) 0.3443(10) 0.151(9) Uani 0.6000 2 d .
C32A C -0.3804(11) 0.5572(9) 0.4603(8) 0.120(5) Uani 0.7000 2 d .
C32B C -0.4123(19) 0.6081(14) 0.4388(19) 0.102(10) Uani 0.3000 2 d .

loop_
_atom_site_aniso_label
_atom_site_aniso_U_11
_atom_site_aniso_U_22
_atom_site_aniso_U_33
_atom_site_aniso_U_12
_atom_site_aniso_U_13
_atom_site_aniso_U_23
Mo1 0.0256(3) 0.0360(3) 0.0317(3) 0.00809(17) -0.00134(17) 0.00715(17)
Mo2 0.0280(3) 0.0439(3) 0.0280(3) 0.01013(18) -0.00238(17) 0.00819(18)
P1 0.0239(5) 0.0398(6) 0.0373(6) 0.0069(4) -0.0023(4) 0.0074(4)
P2 0.0254(5) 0.0348(5) 0.0369(5) 0.0066(4) -0.0013(4) 0.0075(4)
P3 0.0288(5) 0.0450(6) 0.0352(6) 0.0096(4) 0.0009(4) 0.0080(4)
P4 0.0290(5) 0.0463(6) 0.0333(5) 0.0118(4) 0.0003(4) 0.0080(4)
O1A 0.35(3) 0.113(10) 0.267(18) 0.075(12) -0.111(18) -0.005(10)
O1B 0.43(11) 0.77(19) 0.65(17) 0.41(13) 0.46(13) 0.58(16)
O2 0.33(3) 0.29(2) 0.53(4) 0.041(19) 0.24(3) -0.04(3)
O4A 0.193(19) 0.099(11) 0.184(18) 0.066(12) -0.009(15) 0.021(11)
O4B 0.197(17) 0.141(13) 0.133(12) 0.102(13) 0.034(11) 0.030(10)
O5A 0.26(2) 0.72(5) 0.34(3) 0.25(3) 0.124(17) 0.21(3)
N1 0.0338(17) 0.0411(19) 0.043(2) 0.0100(14) -0.0013(15) 0.0036(15)
N2 0.061(3) 0.062(3) 0.051(3) 0.006(2) 0.010(2) 0.013(2)
N3 0.0335(17) 0.0417(19) 0.0371(18) 0.0094(14) 0.0030(14) 0.0044(15)
N4 0.063(3) 0.066(3) 0.053(3) 0.022(3) -0.005(2) 0.010(2)
N5 0.0288(15) 0.0339(17) 0.0414(18) 0.0108(13) -0.0014(13) 0.0037(13)
N6 0.0299(16) 0.0442(19) 0.0433(19) 0.0097(14) 0.0027(14) 0.0031(15)
C1 0.0286(19) 0.047(3) 0.046(3) 0.0088(16) 0.0031(16) 0.0089(18)
C2 0.034(3) 0.082(4) 0.043(3) 0.002(3) 0.0004(19) 0.011(3)
C3 0.045(3) 0.090(4) 0.051(3) 0.003(3) 0.012(3) 0.016(3)
C4 0.036(3) 0.071(4) 0.087(4) 0.006(3) 0.020(3) 0.027(3)
C5 0.028(3) 0.105(5) 0.090(5) 0.004(3) 0.002(3) 0.036(4)
C6 0.032(3) 0.074(4) 0.065(3) 0.007(2) 0.000(2) 0.026(3)
C7 0.0288(18) 0.048(3) 0.0315(19) 0.0053(16) -0.0017(15) 0.0072(16)
C8 0.047(3) 0.057(3) 0.043(3) 0.020(2) -0.0019(19) 0.008(2)
C9 0.065(4) 0.081(4) 0.045(3) 0.031(3) 0.001(3) 0.005(3)
C10 0.064(4) 0.087(4) 0.035(3) 0.024(3) -0.005(3) 0.013(3)
C11 0.046(3) 0.070(4) 0.046(3) 0.020(3) -0.004(2) 0.016(3)
C12 0.038(3) 0.056(3) 0.041(3) 0.0135(19) -0.0068(17) 0.0102(19)
C13 0.034(2) 0.037(2) 0.043(3) 0.0110(16) -0.0053(16) 0.0058(16)
C14 0.042(3) 0.068(3) 0.048(3) 0.014(3) 0.002(2) 0.020(3)
C15 0.072(4) 0.076(4) 0.047(3) 0.023(3) 0.005(3) 0.023(3)
C16 0.080(4) 0.067(4) 0.043(3) 0.029(3) -0.015(3) 0.008(3)
C17 0.051(3) 0.086(4) 0.055(3) 0.023(3) -0.019(3) 0.012(3)
C18 0.037(3) 0.065(3) 0.055(3) 0.014(2) -0.005(2) 0.015(3)
C19 0.0274(18) 0.044(3) 0.042(3) 0.0131(16) -0.0002(15) 0.0106(17)
C20 0.032(2) 0.055(3) 0.058(3) 0.0070(19) 0.0049(19) 0.014(2)
C21 0.033(3) 0.064(3) 0.065(4) 0.007(2) 0.008(2) 0.020(3)
C22 0.046(3) 0.085(4) 0.055(3) 0.028(3) 0.018(3) 0.026(3)
C23 0.056(3) 0.066(4) 0.044(3) 0.018(3) 0.013(3) 0.001(3)
C24 0.039(3) 0.048(3) 0.048(3) 0.0112(18) 0.0050(18) 0.0092(19)
C25 0.034(2) 0.034(2) 0.043(3) 0.0062(16) -0.0000(16) 0.0076(16)
C26 0.0304(19) 0.037(2) 0.056(3) 0.0024(16) -0.0079(18) 0.0055(18)
C27 0.040(3) 0.040(3) 0.066(3) -0.0027(18) -0.008(2) 0.005(2)
C28 0.054(3) 0.030(3) 0.078(4) -0.0019(19) -0.009(3) 0.012(2)
C29 0.044(3) 0.032(2) 0.060(3) 0.0072(17) -0.004(2) 0.0102(19)
C30 0.0296(19) 0.036(2) 0.053(3) 0.0049(15) -0.0048(17) 0.0061(18)
C31 0.049(4) 0.057(4) 0.137(7) -0.015(3) -0.025(4) 0.016(4)
C34 0.060(3) 0.033(3) 0.094(4) 0.017(2) -0.015(3) 0.009(3)
C35 0.085(5) 0.049(3) 0.110(5) 0.023(3) -0.037(4) 0.012(3)
C36 0.062(4) 0.066(4) 0.143(7) 0.024(3) 0.018(4) 0.022(4)
C37 0.0297(19) 0.043(3) 0.043(3) 0.0075(16) -0.0006(16) 0.0041(17)
C38 0.031(3) 0.099(5) 0.054(3) 0.025(3) -0.000(2) -0.002(3)
C39 0.042(3) 0.129(6) 0.071(4) 0.047(4) -0.010(3) -0.016(4)
C40 0.053(3) 0.078(4) 0.073(4) 0.029(3) -0.023(3) -0.003(3)
C41 0.051(3) 0.059(3) 0.056(3) 0.009(3) -0.015(3) 0.010(3)
C42 0.035(2) 0.065(3) 0.043(3) 0.005(2) -0.0015(18) 0.013(2)
C43 0.041(3) 0.056(3) 0.043(3) 0.0113(19) 0.0035(18) 0.010(2)
C44 0.114(6) 0.055(4) 0.064(4) 0.020(4) 0.032(4) 0.018(3)
C45 0.172(9) 0.068(5) 0.079(5) 0.016(5) 0.048(5) 0.028(4)
C46 0.102(5) 0.094(5) 0.066(4) 0.013(4) 0.036(4) 0.038(4)
C47 0.073(4) 0.088(5) 0.046(3) 0.022(4) 0.019(3) 0.016(3)
C48 0.055(3) 0.058(3) 0.045(3) 0.011(3) 0.011(2) 0.012(2)
C49 0.032(2) 0.049(3) 0.041(3) 0.0043(17) -0.0011(17) 0.0042(18)
C50 0.043(3) 0.109(5) 0.046(3) 0.035(3) 0.000(2) 0.000(3)
C51 0.041(3) 0.165(8) 0.051(4) 0.032(4) 0.010(3) -0.007(4)
C52 0.056(4) 0.127(6) 0.038(3) -0.008(4) 0.009(3) 0.003(3)
C53 0.088(5) 0.076(4) 0.039(3) 0.000(4) 0.012(3) 0.014(3)
C54 0.065(3) 0.055(3) 0.037(3) 0.015(3) 0.005(2) 0.007(2)
C55 0.045(3) 0.053(3) 0.037(3) 0.023(2) -0.0002(18) 0.0078(18)
C56 0.037(3) 0.066(3) 0.057(3) 0.022(2) -0.003(2) 0.009(3)
C57 0.056(3) 0.092(5) 0.054(3) 0.038(3) -0.005(3) 0.012(3)
C58 0.087(5) 0.100(5) 0.078(5) 0.059(4) -0.010(4) 0.025(4)
C59 0.107(6) 0.068(4) 0.108(6) 0.037(4) -0.015(5) 0.029(4)
C60 0.070(4) 0.064(4) 0.077(4) 0.021(3) -0.011(3) 0.026(3)
C61 0.035(2) 0.036(2) 0.048(3) 0.0079(16) -0.0019(17) 0.0076(17)
C62 0.041(3) 0.039(3) 0.073(4) 0.0089(18) 0.004(3) -0.001(3)
C63 0.044(3) 0.043(3) 0.098(5) 0.006(2) 0.002(3) -0.006(3)
C64 0.059(4) 0.044(3) 0.093(5) 0.008(3) -0.006(3) -0.005(3)
C65 0.056(3) 0.044(3) 0.069(4) 0.014(3) 0.000(3) 0.003(3)
C66 0.042(3) 0.038(3) 0.051(3) 0.0108(18) 0.0018(19) 0.0020(18)
C67 0.036(3) 0.066(4) 0.203(10) -0.001(3) 0.011(4) -0.021(5)
C68 0.038(4) 0.100(6) 0.234(12) 0.011(4) 0.004(5) 0.014(7)
C70 0.075(4) 0.053(4) 0.095(5) 0.017(3) 0.007(4) -0.013(3)
C71 0.152(8) 0.110(7) 0.126(7) 0.100(7) 0.029(6) 0.021(6)
C72 0.123(7) 0.109(6) 0.072(5) 0.055(5) 0.027(5) -0.001(4)
C73 0.61(6) 0.109(12) 0.36(3) 0.09(2) -0.29(4) -0.032(16)
C74 0.226(18) 0.168(15) 0.29(3) 0.046(13) -0.084(16) 0.101(15)
C75 0.199(13) 0.079(6) 0.144(10) 0.054(8) 0.039(9) 0.039(7)
C76 0.245(16) 0.088(7) 0.135(10) 0.047(9) 0.016(10) 0.011(7)
C77 0.197(16) 0.185(15) 0.36(3) -0.051(12) 0.194(17) -0.069(16)
C78 0.215(19) 0.23(2) 0.30(3) -0.064(17) 0.138(17) -0.12(2)
C79 0.28(3) 0.29(4) 0.35(4) 0.07(3) 0.14(3) -0.03(3)
C80 0.46(5) 0.151(18) 0.36(4) 0.07(3) 0.12(4) 0.09(2)
C81 0.207(17) 0.098(8) 0.219(15) 0.018(10) 0.110(14) 0.031(9)
C82 0.090(9) 0.29(3) 0.64(5) 0.046(13) 0.094(17) 0.26(3)
C83 0.263(17) 0.101(8) 0.119(9) 0.058(10) 0.039(10) 0.010(7)
C84 0.263(19) 0.159(13) 0.177(14) 0.114(13) 0.104(13) 0.054(11)
C85 0.185(15) 0.135(11) 0.238(17) 0.044(10) 0.037(13) 0.056(11)
C86 0.191(19) 0.36(4) 0.43(4) 0.11(3) 0.14(3) 0.23(3)
C87 0.81(10) 0.22(4) 0.41(6) -0.17(5) -0.10(6) 0.08(4)
C88 0.49(6) 0.132(16) 0.49(5) 0.15(3) 0.22(5) 0.10(3)
C69B 0.060(12) 0.100(19) 0.32(5) -0.009(13) 0.04(2) 0.11(3)
C69A 0.066(9) 0.140(16) 0.175(18) -0.016(10) 0.038(11) 0.060(13)
C33B 0.065(12) 0.22(4) 0.18(3) 0.019(16) -0.015(14) -0.13(3)
C33A 0.113(11) 0.100(11) 0.196(17) -0.051(9) -0.114(12) 0.058(11)
C32A 0.069(7) 0.122(11) 0.141(11) -0.045(8) 0.019(7) 0.012(9)
C32B 0.038(11) 0.064(14) 0.19(4) -0.014(10) 0.031(14) 0.001(17)

loop_
_atom_type_symbol
_atom_type_description
_atom_type_scat_dispersion_real
_atom_type_scat_dispersion_imag
_atom_type_scat_source
C C 0.0033 0.0016
;
International Tables for Crystallography
(1992, Vol. C, Tables 4.2.6.8 and 6.1.1.4)
;
H H 0.0000 0.0000
;
International Tables for Crystallography
(1992, Vol. C, Table 6.1.1.4)
;
Mo Mo -1.6832 0.6857
;
International Tables for Crystallography
(1992, Vol. C, Tables 4.2.6.8 and 6.1.1.4)
;
N N 0.0061 0.0033
;
International Tables for Crystallography
(1992, Vol. C, Tables 4.2.6.8 and 6.1.1.4)
;
O O 0.0106 0.0060
;
International Tables for Crystallography
(1992, Vol. C, Tables 4.2.6.8 and 6.1.1.4)
;
P P 0.1023 0.0942
;
International Tables for Crystallography
(1992, Vol. C, Tables 4.2.6.8 and 6.1.1.4)
;

loop_
_geom_angle_atom_site_label_1
_geom_angle_atom_site_label_2
_geom_angle_atom_site_label_3
_geom_angle
_geom_angle_publ_flag
_geom_angle_site_symmetry_1
_geom_angle_site_symmetry_3
P1 Mo1 P1 180.00(5) yes . 2_576
P1 Mo1 P2 66.93(4) yes . .
P1 Mo1 P2 113.07(4) yes . 2_576
P1 Mo1 N1 92.44(9) yes . .
P1 Mo1 N1 87.56(9) yes . 2_576
P1 Mo1 P2 113.07(4) yes 2_576 .
P1 Mo1 P2 66.93(4) yes 2_576 2_576
P1 Mo1 N1 87.56(9) yes 2_576 .
P1 Mo1 N1 92.44(9) yes 2_576 2_576
P2 Mo1 P2 180.00(5) yes . 2_576
P2 Mo1 N1 91.74(11) yes . .
P2 Mo1 N1 88.26(11) yes . 2_576
P2 Mo1 N1 88.26(11) yes 2_576 .
P2 Mo1 N1 91.74(11) yes 2_576 2_576
N1 Mo1 N1 180.00(19) yes . 2_576
P3 Mo2 P3 180.00(6) yes . 2_677
P3 Mo2 P4 66.99(4) yes . .
P3 Mo2 P4 113.01(4) yes . 2_677
P3 Mo2 N3 92.47(9) yes . .
P3 Mo2 N3 87.53(9) yes . 2_677
P3 Mo2 P4 113.01(4) yes 2_677 .
P3 Mo2 P4 66.99(4) yes 2_677 2_677
P3 Mo2 N3 87.53(9) yes 2_677 .
P3 Mo2 N3 92.47(9) yes 2_677 2_677
P4 Mo2 P4 180.00(5) yes . 2_677
P4 Mo2 N3 94.32(11) yes . .
P4 Mo2 N3 85.68(11) yes . 2_677
P4 Mo2 N3 85.68(11) yes 2_677 .
P4 Mo2 N3 94.32(11) yes 2_677 2_677
N3 Mo2 N3 180.00(19) yes . 2_677
Mo1 P1 P2 56.37(3) yes . .
Mo1 P1 N5 96.50(11) yes . .
Mo1 P1 C1 125.86(14) yes . .
Mo1 P1 C7 117.12(13) yes . .
P2 P1 N5 40.25(10) yes . .
P2 P1 C1 129.53(15) yes . .
P2 P1 C7 119.88(13) yes . .
N5 P1 C1 105.25(19) yes . .
N5 P1 C7 106.91(18) yes . .
C1 P1 C7 103.04(18) yes . .
Mo1 P2 P1 56.69(4) yes . .
Mo1 P2 N5 97.15(13) yes . .
Mo1 P2 C13 123.20(14) yes . .
Mo1 P2 C19 117.77(15) yes . .
P1 P2 N5 40.59(13) yes . .
P1 P2 C13 128.96(14) yes . .
P1 P2 C19 120.60(13) yes . .
N5 P2 C13 106.05(17) yes . .
N5 P2 C19 106.95(17) yes . .
C13 P2 C19 103.9(2) yes . .
Mo2 P3 P4 56.79(4) yes . .
Mo2 P3 N6 97.27(11) yes . .
Mo2 P3 C37 123.13(14) yes . .
Mo2 P3 C43 118.29(14) yes . .
P4 P3 N6 40.62(11) yes . .
P4 P3 C37 127.77(15) yes . .
P4 P3 C43 121.20(17) yes . .
N6 P3 C37 104.71(18) yes . .
N6 P3 C43 107.3(2) yes . .
C37 P3 C43 104.1(2) yes . .
Mo2 P4 P3 56.22(4) yes . .
Mo2 P4 N6 96.86(14) yes . .
Mo2 P4 C49 124.08(16) yes . .
Mo2 P4 C55 118.09(15) yes . .
P3 P4 N6 40.79(13) yes . .
P3 P4 C49 130.11(15) yes . .
P3 P4 C55 121.01(16) yes . .
N6 P4 C49 106.48(17) yes . .
N6 P4 C55 107.36(19) yes . .
C49 P4 C55 102.4(3) yes . .
O1B O1A C73 74(5) yes . .
O1B O1A C76 59(5) yes . .
C73 O1A C76 101.2(14) yes . .
O1A O1B C73 53(4) yes . .
O1A O1B C76 63(5) yes . .
C73 O1B C76 91(5) yes . .
C77 O2 C80 105(3) yes . .
C81 O4A C84 100(2) yes . .
C82 O4B C83 81.8(15) yes . .
C85 O5A C88 92(2) yes . .
Mo1 N1 N2 177.2(4) yes . .
Mo2 N3 N4 176.4(4) yes . .
P1 N5 P2 99.16(18) yes . .
P1 N5 C25 130.3(3) yes . .
P2 N5 C25 130.4(3) yes . .
P3 N6 P4 98.58(17) yes . .
P3 N6 C61 129.0(3) yes . .
P4 N6 C61 131.9(3) yes . .
P1 C1 C2 119.8(3) yes . .
P1 C1 C6 122.8(4) yes . .
C2 C1 C6 117.3(4) yes . .
C1 C2 C3 121.4(5) yes . .
C2 C3 C4 120.1(6) yes . .
C3 C4 C5 119.5(5) yes . .
C4 C5 C6 120.5(5) yes . .
C1 C6 C5 121.1(6) yes . .
P1 C7 C8 123.9(4) yes . .
P1 C7 C12 116.7(4) yes . .
C8 C7 C12 119.1(4) yes . .
C7 C8 C9 119.9(5) yes . .
C8 C9 C10 120.2(6) yes . .
C9 C10 C11 120.5(5) yes . .
C10 C11 C12 119.3(6) yes . .
C7 C12 C11 120.7(5) yes . .
P2 C13 C14 118.7(4) yes . .
P2 C13 C18 123.0(4) yes . .
C14 C13 C18 118.0(5) yes . .
C13 C14 C15 121.2(5) yes . .
C14 C15 C16 120.3(5) yes . .
C15 C16 C17 118.9(6) yes . .
C16 C17 C18 121.1(5) yes . .
C13 C18 C17 120.5(5) yes . .
P2 C19 C20 117.5(4) yes . .
P2 C19 C24 123.7(3) yes . .
C20 C19 C24 118.5(4) yes . .
C19 C20 C21 120.9(5) yes . .
C20 C21 C22 120.0(5) yes . .
C21 C22 C23 120.1(5) yes . .
C22 C23 C24 120.5(5) yes . .
C19 C24 C23 119.9(4) yes . .
N5 C25 C26 121.2(4) yes . .
N5 C25 C30 120.2(4) yes . .
C26 C25 C30 118.6(4) yes . .
C25 C26 C27 121.1(5) yes . .
C26 C27 C28 118.7(4) yes . .
C26 C27 C31 120.5(5) yes . .
C28 C27 C31 120.7(5) yes . .
C27 C28 C29 122.0(5) yes . .
C28 C29 C30 118.2(5) yes . .
C28 C29 C34 121.6(4) yes . .
C30 C29 C34 120.2(4) yes . .
C25 C30 C29 121.3(4) yes . .
C27 C31 C33B 122.4(12) yes . .
C27 C31 C33A 113.9(8) yes . .
C27 C31 C32A 109.4(7) yes . .
C27 C31 C32B 109.6(10) yes . .
C33B C31 C33A 70.1(18) yes . .
C33B C31 C32A 117.6(16) yes . .
C33B C31 C32B 127.1(15) yes . .
C33A C31 C32A 118.8(10) yes . .
C33A C31 C32B 81.0(15) yes . .
C32A C31 C32B 44.2(14) yes . .
C29 C34 C35 111.8(5) yes . .
C29 C34 C36 111.1(5) yes . .
C35 C34 C36 110.6(5) yes . .
P3 C37 C38 121.9(4) yes . .
P3 C37 C42 119.5(4) yes . .
C38 C37 C42 118.2(5) yes . .
C37 C38 C39 120.1(5) yes . .
C38 C39 C40 121.0(6) yes . .
C39 C40 C41 119.5(6) yes . .
C40 C41 C42 120.4(5) yes . .
C37 C42 C41 120.7(5) yes . .
P3 C43 C44 125.6(5) yes . .
P3 C43 C48 117.1(4) yes . .
C44 C43 C48 117.1(5) yes . .
C43 C44 C45 122.1(7) yes . .
C44 C45 C46 119.3(7) yes . .
C45 C46 C47 119.8(7) yes . .
C46 C47 C48 119.3(6) yes . .
C43 C48 C47 122.1(5) yes . .
P4 C49 C50 124.1(4) yes . .
P4 C49 C54 118.2(4) yes . .
C50 C49 C54 117.4(5) yes . .
C49 C50 C51 120.6(6) yes . .
C50 C51 C52 120.7(7) yes . .
C51 C52 C53 119.7(6) yes . .
C52 C53 C54 120.5(6) yes . .
C49 C54 C53 121.1(6) yes . .
P4 C55 C56 116.3(4) yes . .
P4 C55 C60 125.8(4) yes . .
C56 C55 C60 117.9(5) yes . .
C55 C56 C57 120.9(5) yes . .
C56 C57 C58 120.3(6) yes . .
C57 C58 C59 120.3(7) yes . .
C58 C59 C60 119.2(7) yes . .
C55 C60 C59 121.4(6) yes . .
N6 C61 C62 120.4(4) yes . .
N6 C61 C66 122.0(4) yes . .
C62 C61 C66 117.7(4) yes . .
C61 C62 C63 121.7(5) yes . .
C62 C63 C64 118.9(5) yes . .
C62 C63 C67 120.5(6) yes . .
C64 C63 C67 120.6(5) yes . .
C63 C64 C65 121.1(5) yes . .
C64 C65 C66 119.0(5) yes . .
C64 C65 C70 120.4(5) yes . .
C66 C65 C70 120.5(5) yes . .
C61 C66 C65 121.6(5) yes . .
C63 C67 C68 115.2(6) yes . .
C63 C67 C69B 114.4(13) yes . .
C63 C67 C69A 104.6(8) yes . .
C68 C67 C69B 126.0(14) yes . .
C68 C67 C69A 98.7(10) yes . .
C69B C67 C69A 49(2) yes . .
C65 C70 C71 112.0(6) yes . .
C65 C70 C72 111.2(6) yes . .
C71 C70 C72 111.5(7) yes . .
O1A C73 O1B 53(4) yes . .
O1A C73 C74 107.8(19) yes . .
O1B C73 C74 87(5) yes . .
C73 C74 C75 107.5(19) yes . .
C74 C75 C76 111.2(13) yes . .
O1A C76 O1B 59(5) yes . .
O1A C76 C75 108.4(12) yes . .
O1B C76 C75 88(5) yes . .
O2 C77 C78 106.7(18) yes . .
C77 C78 C79 112(3) yes . .
C78 C79 C80 108(3) yes . .
O2 C80 C79 105(3) yes . .
O4A C81 C82 114.4(15) yes . .
O4A C81 C84 36.7(12) yes . .
C82 C81 C84 86.2(14) yes . .
O4B C82 C81 119.0(17) yes . .
O4B C82 C83 44.0(10) yes . .
C81 C82 C83 96.9(16) yes . .
O4B C83 C82 54.3(13) yes . .
O4B C83 C84 113.5(14) yes . .
C82 C83 C84 89.9(13) yes . .
O4A C84 C81 43.0(15) yes . .
O4A C84 C83 122(2) yes . .
C81 C84 C83 86.6(13) yes . .
O5A C85 C86 95.0(19) yes . .
C85 C86 C87 83(3) yes . .
C85 C86 C88 84.8(19) yes . .
C87 C86 C88 55(3) yes . .
C86 C87 C88 67(3) yes . .
O5A C88 C86 88(2) yes . .
O5A C88 C87 88(3) yes . .
C86 C88 C87 58(3) yes . .
C67 C69B C69A 84(2) yes . .
C67 C69A C69B 47.3(18) yes . .
C31 C33B C33A 62.8(18) yes . .
C31 C33A C33B 47.1(13) yes . .
C31 C33A C32B 52.6(11) yes . .
C33B C33A C32B 89.9(17) yes . .
C31 C32A C32B 71.5(18) yes . .
C31 C32B C33A 46.5(12) yes . .
C31 C32B C32A 64.3(15) yes . .
C33A C32B C32A 105(2) yes . .
C1 C2 H2 119.316 no . .
C3 C2 H2 119.317 no . .
C2 C3 H3 119.940 no . .
C4 C3 H3 119.935 no . .
C3 C4 H4 120.243 no . .
C5 C4 H4 120.246 no . .
C4 C5 H5 119.743 no . .
C6 C5 H5 119.754 no . .
C1 C6 H6 119.437 no . .
C5 C6 H6 119.440 no . .
C7 C8 H8 120.039 no . .
C9 C8 H8 120.026 no . .
C8 C9 H9 119.898 no . .
C10 C9 H9 119.881 no . .
C9 C10 H10 119.760 no . .
C11 C10 H10 119.777 no . .
C10 C11 H11 120.321 no . .
C12 C11 H11 120.330 no . .
C7 C12 H12 119.639 no . .
C11 C12 H12 119.625 no . .
C13 C14 H14 119.406 no . .
C15 C14 H14 119.411 no . .
C14 C15 H15 119.851 no . .
C16 C15 H15 119.852 no . .
C15 C16 H16 120.553 no . .
C17 C16 H16 120.541 no . .
C16 C17 H17 119.451 no . .
C18 C17 H17 119.456 no . .
C13 C18 H18 119.768 no . .
C17 C18 H18 119.758 no . .
C19 C20 H20 119.569 no . .
C21 C20 H20 119.570 no . .
C20 C21 H21 119.999 no . .
C22 C21 H21 119.987 no . .
C21 C22 H22 119.923 no . .
C23 C22 H22 119.936 no . .
C22 C23 H23 119.755 no . .
C24 C23 H23 119.770 no . .
C19 C24 H24 120.056 no . .
C23 C24 H24 120.038 no . .
C25 C26 H26 119.426 no . .
C27 C26 H26 119.433 no . .
C27 C28 H28 119.017 no . .
C29 C28 H28 119.018 no . .
C25 C30 H30 119.324 no . .
C29 C30 H30 119.333 no . .
C29 C34 H34 107.739 no . .
C35 C34 H34 107.730 no . .
C36 C34 H34 107.728 no . .
C34 C35 H35A 109.479 no . .
C34 C35 H35B 109.473 no . .
C34 C35 H35C 109.465 no . .
H35A C35 H35B 109.471 no . .
H35A C35 H35C 109.476 no . .
H35B C35 H35C 109.463 no . .
C34 C36 H36A 109.468 no . .
C34 C36 H36B 109.471 no . .
C34 C36 H36C 109.478 no . .
H36A C36 H36B 109.466 no . .
H36A C36 H36C 109.472 no . .
H36B C36 H36C 109.472 no . .
C37 C38 H38 119.950 no . .
C39 C38 H38 119.959 no . .
C38 C39 H39 119.487 no . .
C40 C39 H39 119.487 no . .
C39 C40 H40 120.270 no . .
C41 C40 H40 120.267 no . .
C40 C41 H41 119.815 no . .
C42 C41 H41 119.807 no . .
C37 C42 H42 119.621 no . .
C41 C42 H42 119.643 no . .
C43 C44 H44 118.951 no . .
C45 C44 H44 118.956 no . .
C44 C45 H45 120.318 no . .
C46 C45 H45 120.336 no . .
C45 C46 H46 120.080 no . .
C47 C46 H46 120.081 no . .
C46 C47 H47 120.349 no . .
C48 C47 H47 120.355 no . .
C43 C48 H48 118.950 no . .
C47 C48 H48 118.955 no . .
C49 C50 H50 119.696 no . .
C51 C50 H50 119.696 no . .
C50 C51 H51 119.664 no . .
C52 C51 H51 119.660 no . .
C51 C52 H52 120.135 no . .
C53 C52 H52 120.149 no . .
C52 C53 H53 119.763 no . .
C54 C53 H53 119.751 no . .
C49 C54 H54 119.447 no . .
C53 C54 H54 119.459 no . .
C55 C56 H56 119.536 no . .
C57 C56 H56 119.541 no . .
C56 C57 H57 119.864 no . .
C58 C57 H57 119.852 no . .
C57 C58 H58 119.856 no . .
C59 C58 H58 119.871 no . .
C58 C59 H59 120.416 no . .
C60 C59 H59 120.422 no . .
C55 C60 H60 119.281 no . .
C59 C60 H60 119.273 no . .
C61 C62 H62 119.165 no . .
C63 C62 H62 119.165 no . .
C63 C64 H64 119.443 no . .
C65 C64 H64 119.441 no . .
C61 C66 H66 119.192 no . .
C65 C66 H66 119.169 no . .
C67 C68 H68A 109.475 no . .
C67 C68 H68B 109.475 no . .
C67 C68 H68C 109.479 no . .
H68A C68 H68B 109.466 no . .
H68A C68 H68C 109.461 no . .
H68B C68 H68C 109.471 no . .
C65 C70 H70 107.291 no . .
C71 C70 H70 107.283 no . .
C72 C70 H70 107.299 no . .
C70 C71 H71A 109.471 no . .
C70 C71 H71B 109.476 no . .
C70 C71 H71C 109.473 no . .
H71A C71 H71B 109.471 no . .
H71A C71 H71C 109.469 no . .
H71B C71 H71C 109.468 no . .
C70 C72 H72A 109.474 no . .
C70 C72 H72B 109.463 no . .
C70 C72 H72C 109.477 no . .
H72A C72 H72B 109.468 no . .
H72A C72 H72C 109.479 no . .
H72B C72 H72C 109.466 no . .

loop_
_geom_bond_atom_site_label_1
_geom_bond_atom_site_label_2
_geom_bond_distance
_geom_bond_publ_flag
_geom_bond_site_symmetry_2
Mo1 P1 2.4086(11) yes .
Mo1 P1 2.4086(11) yes 2_576
Mo1 P2 2.3997(12) yes .
Mo1 P2 2.3997(12) yes 2_576
Mo1 N1 2.064(4) yes .
Mo1 N1 2.064(4) yes 2_576
Mo2 P3 2.4026(11) yes .
Mo2 P3 2.4026(11) yes 2_677
Mo2 P4 2.4186(13) yes .
Mo2 P4 2.4186(13) yes 2_677
Mo2 N3 2.074(4) yes .
Mo2 N3 2.074(4) yes 2_677
P1 P2 2.6516(16) yes .
P1 N5 1.747(4) yes .
P1 C1 1.825(4) yes .
P1 C7 1.834(4) yes .
P2 N5 1.736(3) yes .
P2 C13 1.834(5) yes .
P2 C19 1.828(5) yes .
P3 P4 2.6606(17) yes .
P3 N6 1.758(4) yes .
P3 C37 1.827(5) yes .
P3 C43 1.834(5) yes .
P4 N6 1.752(4) yes .
P4 C49 1.827(5) yes .
P4 C55 1.828(6) yes .
O1A O1B 1.47(12) yes .
O1A C73 1.47(4) yes .
O1A C76 1.525(18) yes .
O1B C73 1.77(10) yes .
O1B C76 1.47(12) yes .
O2 C77 1.43(3) yes .
O2 C80 1.50(4) yes .
O4A C81 1.38(4) yes .
O4A C84 1.21(3) yes .
O4B C82 1.50(3) yes .
O4B C83 1.28(3) yes .
O5A C85 1.64(4) yes .
O5A C88 1.40(5) yes .
N1 N2 1.078(6) yes .
N3 N4 1.058(6) yes .
N5 C25 1.438(6) yes .
N6 C61 1.410(5) yes .
C1 C2 1.386(7) yes .
C1 C6 1.387(6) yes .
C2 C3 1.389(7) yes .
C3 C4 1.371(8) yes .
C4 C5 1.367(10) yes .
C5 C6 1.388(8) yes .
C7 C8 1.384(7) yes .
C7 C12 1.390(7) yes .
C8 C9 1.389(7) yes .
C9 C10 1.377(10) yes .
C10 C11 1.378(8) yes .
C11 C12 1.386(7) yes .
C13 C14 1.389(7) yes .
C13 C18 1.381(7) yes .
C14 C15 1.389(8) yes .
C15 C16 1.373(9) yes .
C16 C17 1.376(8) yes .
C17 C18 1.390(8) yes .
C19 C20 1.403(6) yes .
C19 C24 1.394(6) yes .
C20 C21 1.386(7) yes .
C21 C22 1.369(8) yes .
C22 C23 1.387(7) yes .
C23 C24 1.392(7) yes .
C25 C26 1.399(5) yes .
C25 C30 1.389(7) yes .
C26 C27 1.384(7) yes .
C27 C28 1.376(8) yes .
C27 C31 1.522(7) yes .
C28 C29 1.396(6) yes .
C29 C30 1.385(6) yes .
C29 C34 1.519(8) yes .
C31 C33B 1.21(4) yes .
C31 C33A 1.47(2) yes .
C31 C32A 1.532(17) yes .
C31 C32B 1.61(3) yes .
C34 C35 1.518(9) yes .
C34 C36 1.516(10) yes .
C37 C38 1.386(7) yes .
C37 C42 1.389(7) yes .
C38 C39 1.398(9) yes .
C39 C40 1.351(9) yes .
C40 C41 1.380(9) yes .
C41 C42 1.381(8) yes .
C43 C44 1.364(8) yes .
C43 C48 1.372(7) yes .
C44 C45 1.380(11) yes .
C45 C46 1.372(11) yes .
C46 C47 1.367(10) yes .
C47 C48 1.380(8) yes .
C49 C50 1.394(8) yes .
C49 C54 1.400(7) yes .
C50 C51 1.386(8) yes .
C51 C52 1.377(11) yes .
C52 C53 1.357(11) yes .
C53 C54 1.386(8) yes .
C55 C56 1.392(6) yes .
C55 C60 1.372(8) yes .
C56 C57 1.387(9) yes .
C57 C58 1.347(10) yes .
C58 C59 1.391(10) yes .
C59 C60 1.388(11) yes .
C61 C62 1.412(6) yes .
C61 C66 1.390(7) yes .
C62 C63 1.380(7) yes .
C63 C64 1.387(9) yes .
C63 C67 1.521(8) yes .
C64 C65 1.393(8) yes .
C65 C66 1.386(6) yes .
C65 C70 1.502(9) yes .
C67 C68 1.427(12) yes .
C67 C69B 1.28(4) yes .
C67 C69A 1.74(3) yes .
C70 C71 1.525(13) yes .
C70 C72 1.533(11) yes .
C73 C74 1.36(4) yes .
C74 C75 1.42(3) yes .
C75 C76 1.29(2) yes .
C77 C78 1.38(4) yes .
C78 C79 1.34(5) yes .
C79 C80 1.41(5) yes .
C81 C82 1.30(4) yes .
C81 C84 1.99(3) yes .
C82 C83 1.83(3) yes .
C83 C84 1.40(3) yes .
C85 C86 1.41(4) yes .
C86 C87 1.67(7) yes .
C86 C88 1.82(5) yes .
C87 C88 1.61(6) yes .
C69B C69A 1.31(5) yes .
C33B C33A 1.56(4) yes .
C33A C32B 2.01(5) yes .
C32A C32B 1.19(4) yes .
C2 H2 0.950 no .
C3 H3 0.950 no .
C4 H4 0.950 no .
C5 H5 0.950 no .
C6 H6 0.950 no .
C8 H8 0.950 no .
C9 H9 0.950 no .
C10 H10 0.950 no .
C11 H11 0.950 no .
C12 H12 0.950 no .
C14 H14 0.950 no .
C15 H15 0.950 no .
C16 H16 0.950 no .
C17 H17 0.950 no .
C18 H18 0.950 no .
C20 H20 0.950 no .
C21 H21 0.950 no .
C22 H22 0.950 no .
C23 H23 0.950 no .
C24 H24 0.950 no .
C26 H26 0.950 no .
C28 H28 0.950 no .
C30 H30 0.950 no .
C34 H34 1.000 no .
C35 H35A 0.980 no .
C35 H35B 0.980 no .
C35 H35C 0.980 no .
C36 H36A 0.980 no .
C36 H36B 0.980 no .
C36 H36C 0.980 no .
C38 H38 0.950 no .
C39 H39 0.950 no .
C40 H40 0.950 no .
C41 H41 0.950 no .
C42 H42 0.950 no .
C44 H44 0.950 no .
C45 H45 0.950 no .
C46 H46 0.950 no .
C47 H47 0.950 no .
C48 H48 0.950 no .
C50 H50 0.950 no .
C51 H51 0.950 no .
C52 H52 0.950 no .
C53 H53 0.950 no .
C54 H54 0.950 no .
C56 H56 0.950 no .
C57 H57 0.950 no .
C58 H58 0.950 no .
C59 H59 0.950 no .
C60 H60 0.950 no .
C62 H62 0.950 no .
C64 H64 0.950 no .
C66 H66 0.950 no .
C68 H68A 0.980 no .
C68 H68B 0.980 no .
C68 H68C 0.980 no .
C70 H70 1.000 no .
C71 H71A 0.980 no .
C71 H71B 0.980 no .
C71 H71C 0.980 no .
C72 H72A 0.980 no .
C72 H72B 0.980 no .
C72 H72C 0.980 no .

loop_
_geom_contact_atom_site_label_1
_geom_contact_atom_site_label_2
_geom_contact_distance
_geom_contact_publ_flag
_geom_contact_site_symmetry_2
Mo1 N2 3.141(5) no 2_576
Mo1 N5 3.132(4) no 2_576
Mo2 N4 3.131(5) no 2_677
Mo2 N6 3.151(4) no 2_677
P1 C26 3.295(5) no .
P2 C30 3.264(5) no .
P3 C62 3.237(5) no .
P4 C66 3.318(4) no .
O4A O4B 2.61(3) no .
N1 C2 3.513(6) no .
N1 C7 3.251(5) no 2_576
N1 C12 3.491(5) no 2_576
N1 C13 3.597(6) no .
N1 C14 3.373(7) no .
N1 C19 3.294(6) no 2_576
N1 C20 3.504(7) no 2_576
N2 C7 3.498(6) no 2_576
N2 C14 3.405(8) no .
N3 C42 3.430(5) no .
N3 C43 3.305(6) no 2_677
N3 C48 3.445(6) no 2_677
N3 C54 3.289(7) no .
N3 C55 3.226(6) no 2_677
N3 C56 3.320(7) no 2_677
N4 C42 3.526(6) no .
N4 C43 3.554(7) no 2_677
N4 C48 3.583(7) no 2_677
N4 C54 3.378(8) no .
N4 C55 3.466(7) no 2_677
N4 C56 3.444(7) no 2_677
N5 C2 3.251(6) no .
N5 C8 3.160(6) no .
N5 C14 3.249(6) no .
N5 C24 3.150(6) no .
N6 C42 3.211(7) no .
N6 C44 3.217(8) no .
N6 C54 3.438(6) no .
N6 C60 3.235(8) no .
C1 C4 2.799(7) no .
C1 C12 3.486(7) no .
C1 C25 3.369(7) no .
C1 C26 3.166(7) no .
C2 C5 2.741(7) no .
C2 C25 3.571(7) no .
C2 C26 3.457(7) no .
C3 C6 2.746(9) no .
C6 C7 3.099(7) no .
C6 C12 3.314(7) no .
C7 C10 2.773(7) no .
C8 C11 2.774(8) no .
C8 C25 3.492(7) no .
C8 C26 3.418(7) no .
C9 C12 2.755(8) no .
C13 C16 2.801(7) no .
C13 C20 3.539(7) no .
C13 C25 3.401(5) no .
C13 C30 3.203(6) no .
C14 C17 2.739(8) no .
C14 C30 3.523(7) no .
C15 C18 2.757(8) no .
C18 C19 3.138(7) no .
C18 C20 3.386(8) no .
C19 C22 2.791(7) no .
C19 C30 3.585(6) no .
C20 C23 2.758(7) no .
C21 C24 2.780(6) no .
C24 C25 3.453(6) no .
C24 C30 3.323(7) no .
C25 C28 2.768(7) no .
C26 C29 2.780(7) no .
C26 C33B 3.48(3) no .
C26 C33A 2.975(16) no .
C26 C32A 3.337(14) no .
C26 C32B 2.97(3) no .
C27 C30 2.780(6) no .
C28 C36 3.541(9) no .
C28 C33B 3.06(3) no .
C28 C32A 3.282(14) no .
C30 C35 3.057(9) no .
C30 C36 3.112(9) no .
C37 C40 2.789(8) no .
C37 C48 3.578(7) no .
C37 C61 3.323(7) no .
C37 C62 3.109(7) no .
C38 C41 2.750(8) no .
C38 C43 3.142(8) no .
C38 C48 3.439(8) no .
C39 C42 2.743(8) no .
C42 C61 3.467(8) no .
C42 C62 3.375(8) no .
C43 C46 2.778(9) no .
C43 C62 3.577(7) no .
C44 C47 2.729(9) no .
C44 C61 3.516(8) no .
C44 C62 3.310(9) no .
C45 C48 2.725(10) no .
C49 C52 2.798(8) no .
C49 C56 3.536(7) no .
C49 C61 3.407(6) no .
C49 C66 3.221(6) no .
C50 C53 2.757(9) no .
C50 C55 3.068(7) no .
C50 C56 3.495(7) no .
C51 C54 2.743(10) no .
C55 C58 2.781(10) no .
C56 C59 2.747(9) no .
C57 C60 2.747(8) no .
C60 C61 3.554(8) no .
C60 C66 3.412(8) no .
C61 C64 2.791(7) no .
C62 C65 2.773(8) no .
C62 C68 2.994(9) no .
C62 C69B 3.37(3) no .
C62 C69A 3.061(19) no .
C63 C66 2.782(7) no .
C64 C72 3.519(11) no .
C64 C69B 3.06(4) no .
C66 C71 3.056(11) no .
C66 C72 3.128(9) no .
O1A O4A 3.37(3) no 2_566
O1B O2 3.34(9) no .
O2 O1B 3.34(9) no .
O4A O1A 3.37(3) no 2_566
O4A C67 3.58(3) no .
O4B C3 3.58(2) no .
O4B C68 3.514(19) no .
N2 C52 3.540(8) no 1_455
N4 C10 3.369(8) no 2_576
N4 C11 3.448(7) no 2_576
C3 O4B 3.58(2) no .
C4 C17 3.551(9) no 1_455
C4 C18 3.596(8) no 1_455
C8 C75 3.501(14) no .
C9 C75 3.365(15) no .
C10 N4 3.369(8) no 2_576
C10 C41 3.514(8) no 2_576
C11 N4 3.448(7) no 2_576
C11 C41 3.455(8) no 2_576
C15 C41 3.569(8) no .
C17 C4 3.551(9) no 1_655
C17 C53 3.517(8) no .
C18 C4 3.596(8) no 1_655
C40 C51 3.424(8) no 1_455
C41 C10 3.514(8) no 2_576
C41 C11 3.455(8) no 2_576
C41 C15 3.569(8) no .
C46 C75 3.390(15) no 1_556
C51 C40 3.424(8) no 1_655
C52 N2 3.540(8) no 1_655
C53 C17 3.517(8) no .
C59 C78 3.60(3) no 1_556
C67 O4A 3.58(3) no .
C68 O4B 3.514(19) no .
C70 C33B 3.52(4) no 2_566
C75 C8 3.501(14) no .
C75 C9 3.365(15) no .
C75 C46 3.390(15) no 1_554
C78 C59 3.60(3) no 1_554
C79 C87 3.30(6) no .
C80 C87 3.33(5) no .
C87 C79 3.30(6) no .
C87 C80 3.33(5) no .
C87 C69B 3.56(6) no 2_566
C88 C69A 3.58(5) no 2_566
C69B C87 3.56(6) no 2_566
C69A C88 3.58(5) no 2_566
C33B C70 3.52(4) no 2_566
Mo2 H48 3.5953 no .
Mo2 H48 3.5953 no 2_677
Mo2 H56 3.5662 no .
Mo2 H56 3.5662 no 2_677
P1 H2 2.8593 no .
P1 H6 2.9289 no .
P1 H8 2.9682 no .
P1 H12 2.8040 no .
P1 H26 2.9096 no .
P2 H14 2.8483 no .
P2 H18 2.9409 no .
P2 H20 2.8302 no .
P2 H24 2.9683 no .
P2 H30 2.8671 no .
P3 H38 2.9194 no .
P3 H42 2.8629 no .
P3 H44 2.9663 no .
P3 H48 2.7844 no .
P3 H56 3.5364 no 2_677
P3 H62 2.8359 no .
P4 H48 3.5746 no 2_677
P4 H50 2.9731 no .
P4 H54 2.8449 no .
P4 H56 2.7908 no .
P4 H60 2.9793 no .
P4 H66 2.9445 no .
N1 H2 2.9891 no .
N1 H12 3.4852 no 2_576
N1 H14 2.9270 no .
N1 H20 3.4835 no 2_576
N2 H2 3.0169 no .
N2 H14 2.9271 no .
N3 H42 3.0381 no .
N3 H48 3.3246 no 2_677
N3 H54 2.6016 no .
N3 H56 3.1577 no 2_677
N4 H42 3.1058 no .
N4 H54 2.6219 no .
N4 H56 3.4570 no 2_677
N5 H2 2.9621 no .
N5 H8 2.7267 no .
N5 H14 2.9187 no .
N5 H24 2.7242 no .
N5 H26 2.6405 no .
N5 H30 2.6108 no .
N6 H42 2.8723 no .
N6 H44 2.7883 no .
N6 H54 3.2218 no .
N6 H60 2.8311 no .
N6 H62 2.6165 no .
N6 H66 2.6252 no .
C1 H3 3.2718 no .
C1 H5 3.2689 no .
C1 H12 3.3812 no .
C1 H20 3.3269 no 2_576
C1 H26 2.5236 no .
C2 H4 3.2514 no .
C2 H6 3.2309 no .
C2 H14 3.0665 no .
C2 H26 3.0699 no .
C3 H5 3.2232 no .
C4 H2 3.2429 no .
C4 H6 3.2425 no .
C5 H3 3.2238 no .
C6 H2 3.2300 no .
C6 H4 3.2505 no .
C6 H12 3.1992 no .
C6 H20 3.4033 no 2_576
C6 H26 2.9257 no .
C7 H6 2.6448 no .
C7 H9 3.2577 no .
C7 H11 3.2700 no .
C7 H26 3.0795 no .
C8 H6 3.5834 no .
C8 H10 3.2541 no .
C8 H12 3.2489 no .
C8 H24 3.3534 no .
C8 H26 3.0464 no .
C9 H11 3.2487 no .
C10 H8 3.2539 no .
C10 H12 3.2412 no .
C11 H6 3.4412 no .
C11 H9 3.2460 no .
C12 H6 2.5893 no .
C12 H8 3.2531 no .
C12 H10 3.2442 no .
C13 H12 3.3016 no 2_576
C13 H15 3.2724 no .
C13 H17 3.2570 no .
C13 H20 3.4357 no .
C13 H30 2.5627 no .
C13 H35A 3.5876 no .
C14 H2 3.0793 no .
C14 H16 3.2564 no .
C14 H18 3.2374 no .
C14 H30 3.1454 no .
C15 H17 3.2249 no .
C16 H14 3.2473 no .
C16 H18 3.2597 no .
C16 H35A 3.5519 no .
C17 H15 3.2277 no .
C17 H35A 3.3315 no .
C18 H12 3.2849 no 2_576
C18 H14 3.2341 no .
C18 H16 3.2664 no .
C18 H20 3.2540 no .
C18 H30 3.0014 no .
C18 H35A 3.3476 no .
C19 H18 2.6870 no .
C19 H21 3.2809 no .
C19 H23 3.2684 no .
C19 H30 3.0097 no .
C20 H18 2.6763 no .
C20 H22 3.2443 no .
C20 H24 3.2666 no .
C21 H18 3.5569 no .
C21 H23 3.2424 no .
C22 H20 3.2395 no .
C22 H24 3.2678 no .
C23 H21 3.2464 no .
C24 H8 3.2925 no .
C24 H20 3.2622 no .
C24 H22 3.2679 no .
C24 H30 2.9379 no .
C24 H36B 3.5040 no .
C25 H2 3.3516 no .
C25 H8 2.7897 no .
C25 H14 3.3172 no .
C25 H24 2.7399 no .
C26 H2 3.5753 no .
C26 H8 2.8204 no .
C26 H28 3.2304 no .
C26 H30 3.2555 no .
C28 H26 3.2318 no .
C28 H30 3.2466 no .
C28 H34 2.5690 no .
C28 H35B 3.5758 no .
C28 H36A 3.4280 no .
C29 H35A 2.7010 no .
C29 H35B 2.7185 no .
C29 H35C 3.3545 no .
C29 H36A 2.6923 no .
C29 H36B 2.6957 no .
C29 H36C 3.3448 no .
C30 H14 3.5679 no .
C30 H24 2.6960 no .
C30 H26 3.2548 no .
C30 H28 3.2430 no .
C30 H34 3.3119 no .
C30 H35A 2.7659 no .
C30 H35B 3.3240 no .
C30 H36A 3.3953 no .
C30 H36B 2.8369 no .
C31 H26 2.6679 no .
C31 H28 2.6575 no .
C34 H28 2.6944 no .
C34 H30 2.6588 no .
C35 H30 2.8709 no .
C35 H36A 3.3381 no .
C35 H36B 2.7192 no .
C35 H36C 2.6529 no .
C36 H30 3.0034 no .
C36 H35A 2.7276 no .
C36 H35B 3.3369 no .
C36 H35C 2.6462 no .
C37 H39 3.2651 no .
C37 H41 3.2616 no .
C37 H48 3.5205 no .
C37 H56 3.1343 no 2_677
C37 H62 2.4899 no .
C37 H68A 3.5348 no .
C38 H40 3.2521 no .
C38 H42 3.2413 no .
C38 H48 3.3682 no .
C38 H56 3.1197 no 2_677
C38 H62 2.9910 no .
C38 H68A 3.2610 no .
C39 H41 3.2143 no .
C39 H68A 3.3333 no .
C40 H38 3.2433 no .
C40 H42 3.2490 no .
C41 H39 3.2170 no .
C42 H38 3.2440 no .
C42 H40 3.2530 no .
C42 H54 3.2460 no .
C42 H62 3.0478 no .
C43 H38 2.7006 no .
C43 H45 3.2528 no .
C43 H47 3.2603 no .
C43 H62 2.9778 no .
C44 H38 3.5669 no .
C44 H46 3.2361 no .
C44 H48 3.1933 no .
C44 H62 2.8600 no .
C45 H47 3.2303 no .
C46 H44 3.2281 no .
C46 H48 3.2226 no .
C47 H38 3.5646 no .
C47 H45 3.2296 no .
C48 H38 2.7293 no .
C48 H44 3.1942 no .
C48 H46 3.2314 no .
C49 H48 3.1705 no 2_677
C49 H51 3.2684 no .
C49 H53 3.2795 no .
C49 H56 3.5090 no .
C49 H66 2.5723 no .
C50 H48 3.5978 no 2_677
C50 H52 3.2572 no .
C50 H54 3.2480 no .
C50 H56 3.5873 no .
C50 H66 2.7563 no .
C50 H72B 3.3995 no .
C51 H53 3.2230 no .
C51 H72B 3.2869 no .
C52 H50 3.2533 no .
C52 H54 3.2326 no .
C52 H72B 3.5862 no .
C53 H51 3.2191 no .
C54 H42 3.1436 no .
C54 H48 3.2424 no 2_677
C54 H50 3.2505 no .
C54 H52 3.2412 no .
C54 H66 3.3789 no .
C55 H50 2.5970 no .
C55 H57 3.2712 no .
C55 H59 3.2617 no .
C55 H66 3.1726 no .
C56 H50 2.9212 no .
C56 H58 3.2298 no .
C56 H60 3.2290 no .
C57 H59 3.2307 no .
C58 H56 3.2218 no .
C58 H60 3.2521 no .
C59 H57 3.2336 no .
C60 H50 3.0937 no .
C60 H56 3.2274 no .
C60 H58 3.2551 no .
C60 H66 2.9774 no .
C61 H42 3.1623 no .
C61 H44 2.8068 no .
C61 H60 2.8395 no .
C62 H42 3.4194 no .
C62 H44 2.6653 no .
C62 H64 3.2392 no .
C62 H66 3.2587 no .
C62 H68A 2.7291 no .
C62 H68B 3.1873 no .
C63 H68A 2.6941 no .
C63 H68B 2.6905 no .
C63 H68C 3.3262 no .
C64 H62 3.2385 no .
C64 H66 3.2505 no .
C64 H70 2.5192 no .
C64 H71B 3.5479 no .
C64 H72A 3.3998 no .
C65 H71A 2.7114 no .
C65 H71B 2.7036 no .
C65 H71C 3.3454 no .
C65 H72A 2.6928 no .
C65 H72B 2.7082 no .
C65 H72C 3.3429 no .
C66 H60 2.6979 no .
C66 H62 3.2551 no .
C66 H64 3.2510 no .
C66 H70 3.2978 no .
C66 H71A 2.7835 no .
C66 H71B 3.3039 no .
C66 H72A 3.4083 no .
C66 H72B 2.8667 no .
C67 H62 2.6590 no .
C67 H64 2.6725 no .
C68 H62 2.7585 no .
C70 H64 2.6623 no .
C70 H66 2.6528 no .
C71 H66 2.8771 no .
C71 H72A 3.3662 no .
C71 H72B 2.7563 no .
C71 H72C 2.6886 no .
C72 H66 3.0225 no .
C72 H71A 2.7553 no .
C72 H71B 3.3677 no .
C72 H71C 2.6857 no .
H2 H3 2.3280 no .
H2 H14 2.1364 no .
H2 H26 3.4191 no .
H3 H4 2.3237 no .
H4 H5 2.3164 no .
H5 H6 2.3262 no .
H6 H12 2.5521 no .
H6 H20 3.5255 no 2_576
H6 H26 3.1897 no .
H8 H9 2.3382 no .
H8 H24 2.5877 no .
H8 H26 2.6988 no .
H9 H10 2.3215 no .
H10 H11 2.3290 no .
H11 H12 2.3359 no .
H12 H18 3.4337 no 2_576
H12 H20 3.2038 no 2_576
H14 H15 2.3283 no .
H14 H30 3.4244 no .
H15 H16 2.3286 no .
H16 H17 2.3257 no .
H17 H18 2.3284 no .
H18 H20 2.6264 no .
H18 H30 3.2015 no .
H20 H21 2.3299 no .
H21 H22 2.3176 no .
H22 H23 2.3323 no .
H23 H24 2.3394 no .
H24 H30 2.5632 no .
H24 H36B 3.2725 no .
H26 C33A 2.7188 no .
H26 C32A 3.3979 no .
H26 C32B 2.7106 no .
H28 H34 2.3487 no .
H28 H36A 3.5246 no .
H28 C33B 2.9228 no .
H28 C32A 3.2974 no .
H30 H34 3.5991 no .
H30 H35A 2.3120 no .
H30 H35B 3.3015 no .
H30 H36A 3.4769 no .
H30 H36B 2.4851 no .
H34 H35A 2.8530 no .
H34 H35B 2.3286 no .
H34 H35C 2.3629 no .
H34 H36A 2.3318 no .
H34 H36B 2.8513 no .
H34 H36C 2.3546 no .
H35A H36B 2.5880 no .
H35A H36C 2.9855 no .
H35B H36C 3.5312 no .
H35C H36A 3.5314 no .
H35C H36B 2.9632 no .
H35C H36C 2.4289 no .
H38 H39 2.3402 no .
H38 H48 2.7249 no .
H38 H56 3.2798 no 2_677
H38 H62 3.2381 no .
H38 H68A 3.5471 no .
H39 H40 2.2973 no .
H40 H41 2.3318 no .
H41 H42 2.3232 no .
H42 H54 2.3272 no .
H42 H62 3.3349 no .
H44 H45 2.3196 no .
H44 H60 3.1720 no .
H44 H62 2.4597 no .
H45 H46 2.3282 no .
H46 H47 2.3230 no .
H47 H48 2.3200 no .
H48 H54 3.4944 no 2_677
H48 H56 3.3400 no 2_677
H50 H51 2.3269 no .
H50 H56 3.1991 no .
H50 H60 3.4560 no .
H50 H66 2.8030 no .
H50 H71A 3.4169 no .
H51 H52 2.3239 no .
H51 H72B 3.5215 no .
H52 H53 2.3062 no .
H53 H54 2.3251 no .
H56 H57 2.3283 no .
H57 H58 2.2925 no .
H58 H59 2.3452 no .
H59 H60 2.3332 no .
H60 H66 2.4733 no .
H60 H71A 3.2263 no .
H62 H68A 2.2039 no .
H62 H68B 3.0714 no .
H62 C69B 3.5115 no .
H62 C69A 2.8950 no .
H64 H70 2.2962 no .
H64 H72A 3.4716 no .
H64 C69B 2.9928 no .
H66 H70 3.5911 no .
H66 H71A 2.3333 no .
H66 H71B 3.2901 no .
H66 H72A 3.4929 no .
H66 H72B 2.5181 no .
H68A C69B 2.8940 no .
H68A C69A 2.4189 no .
H68B C69B 3.1282 no .
H68B C69A 3.3156 no .
H68C C69B 2.5456 no .
H68C C69A 2.5996 no .
H70 H71A 2.8540 no .
H70 H71B 2.3339 no .
H70 H71C 2.3564 no .
H70 H72A 2.3423 no .
H70 H72B 2.8603 no .
H70 H72C 2.3638 no .
H71A H72B 2.6241 no .
H71A H72C 3.0110 no .
H71B H72C 3.5688 no .
H71C H72A 3.5656 no .
H71C H72B 3.0087 no .
H71C H72C 2.4764 no .
O1A H36A 3.3534 no .
O1A H64 3.2355 no 2_566
O1B H45 2.9809 no 1_554
O1B H46 3.0789 no 1_554
O2 H23 2.9716 no .
O4A H36A 3.1868 no 2_566
O4A H64 3.3459 no .
O4B H2 3.3400 no .
O4B H3 2.9549 no .
O4B H14 3.3864 no .
O4B H15 3.1572 no .
O4B H51 3.2062 no 1_455
O4B H68B 2.8489 no .
O4B H68C 3.4417 no .
O5A H59 3.4135 no 1_554
O5A H59 3.5834 no 2_666
O5A H71B 3.0004 no 1_554
N1 H52 3.5553 no 1_455
N2 H40 3.4858 no .
N2 H41 3.2969 no .
N2 H52 2.7596 no 1_455
N3 H10 3.5256 no 2_576
N4 H10 2.7205 no 2_576
N4 H11 2.8862 no 2_576
C2 H52 3.2261 no 1_455
C3 H17 3.4217 no 1_455
C3 H52 3.0599 no 1_455
C4 H17 3.0831 no 1_455
C4 H18 3.1683 no 1_455
C4 H35A 3.4655 no 1_455
C4 H36B 3.4543 no 1_455
C5 H18 3.1644 no 1_455
C5 H36B 3.1367 no 1_455
C9 H46 3.5813 no 1_554
C10 H41 3.1740 no 2_576
C11 H22 3.2031 no 1_455
C11 H41 2.8494 no 2_576
C12 H22 3.3547 no 1_455
C12 H41 3.4707 no 2_576
C14 H41 3.5446 no .
C15 H41 3.0192 no .
C15 H68B 3.5186 no .
C16 H41 3.4511 no .
C16 H42 3.3393 no .
C16 H72A 3.0997 no .
C17 H4 3.0181 no 1_655
C17 H53 3.2209 no .
C17 H72A 3.2099 no .
C18 H4 3.1753 no 1_655
C18 H21 3.3294 no 2_676
C19 H5 3.4638 no 1_655
C20 H5 3.5809 no 1_655
C20 H21 3.5735 no 2_676
C21 H5 3.4480 no 1_655
C21 H6 3.3803 no 1_655
C21 H53 2.9770 no 2_676
C22 H5 3.2101 no 1_655
C22 H6 3.0502 no 1_655
C22 H53 2.9132 no 2_676
C23 H5 3.1135 no 1_655
C23 H46 3.5258 no 1_554
C24 H5 3.2396 no 1_655
C28 H34 3.2285 no 2_566
C34 H28 3.2490 no 2_566
C35 H4 3.2096 no 1_655
C35 H28 3.1030 no 2_566
C35 H72A 3.0346 no .
C36 H5 3.3467 no 1_655
C38 H38 3.5665 no 2_577
C38 H39 3.1560 no 2_577
C38 H57 3.5775 no 1_455
C39 H38 3.1173 no 2_577
C39 H48 3.3523 no 2_577
C39 H50 3.5411 no 1_455
C39 H56 3.4316 no 1_455
C40 H47 3.2992 no 2_577
C40 H48 3.5931 no 2_577
C40 H51 3.2583 no 1_455
C41 H10 3.3818 no 2_576
C41 H11 3.2906 no 2_576
C41 H15 3.2370 no .
C42 H11 3.4295 no 2_576
C42 H16 3.4962 no .
C46 H9 3.5032 no 1_556
C46 H23 3.2841 no 1_556
C47 H40 3.2203 no 2_577
C47 H57 3.5622 no 1_455
C48 H39 3.2842 no 2_577
C48 H40 3.5184 no 2_577
C50 H39 3.2532 no 1_655
C50 H40 3.4403 no 1_655
C50 H68C 3.4305 no 1_655
C51 H3 3.4144 no 1_655
C51 H40 2.9227 no 1_655
C51 H68B 3.3944 no 1_655
C51 H68C 3.5283 no 1_655
C52 H3 3.1242 no 1_655
C52 H17 3.2516 no .
C52 H40 3.2025 no 1_655
C53 H17 2.7812 no .
C53 H22 3.5159 no 2_676
C54 H16 3.4407 no .
C54 H17 3.3885 no .
C56 H10 3.4184 no 1_656
C56 H39 3.1321 no 1_655
C57 H10 3.0538 no 1_656
C57 H38 3.4743 no 1_655
C58 H9 3.5751 no 1_656
C58 H10 3.4861 no 1_656
C61 H16 3.1887 no .
C62 H16 3.4547 no .
C63 H16 3.5662 no .
C64 H16 3.3729 no .
C65 H16 3.1003 no .
C66 H16 2.9944 no .
C68 H15 3.4785 no .
C68 H50 3.2430 no 1_455
C68 H51 3.0834 no 1_455
C72 H3 3.3111 no 1_655
C72 H4 3.4008 no 1_655
C72 H16 3.3936 no .
C72 H17 3.5662 no .
C72 H35C 3.3400 no .
C73 H64 3.2722 no 2_566
C74 H9 3.2714 no .
C74 H45 3.5280 no 1_554
C74 H46 3.3489 no 1_554
C74 H58 3.2821 no 1_454
C75 H8 2.9450 no .
C75 H9 2.6656 no .
C75 H45 3.5339 no 1_554
C75 H46 2.5381 no 1_554
C76 H8 3.3501 no .
C76 H24 3.2798 no .
C76 H36A 3.2277 no .
C76 H46 3.1864 no 1_554
C77 H22 3.4740 no .
C77 H23 3.1198 no .
C78 H10 3.4786 no 1_655
C78 H59 3.5160 no 1_554
C79 H59 3.4871 no 1_554
C81 H36A 3.4490 no 2_566
C81 H71C 3.3172 no 1_455
C82 H3 3.2234 no .
C82 H71C 3.3608 no 1_455
C82 H72C 2.9327 no 1_455
C83 H14 3.4911 no .
C83 H15 3.5420 no .
C83 H35B 3.4848 no .
C84 H34 3.3671 no 2_566
C84 H35B 2.9289 no .
C84 H36A 3.4989 no 2_566
C84 H64 3.5906 no .
C85 H44 3.2237 no 1_554
C85 H60 3.1822 no 1_554
C86 H45 3.5911 no 1_554
C88 H58 3.4829 no 2_666
C88 H59 3.0632 no 2_666
H2 O4B 3.3400 no .
H2 H52 3.0378 no 1_455
H3 O4B 2.9549 no .
H3 C51 3.4144 no 1_455
H3 C52 3.1242 no 1_455
H3 C72 3.3111 no 1_455
H3 C82 3.2234 no .
H3 H17 3.3165 no 1_455
H3 H51 3.2621 no 1_455
H3 H52 2.7658 no 1_455
H3 H72A 3.4610 no 1_455
H3 H72B 2.9138 no 1_455
H3 H72C 3.0358 no 1_455
H4 C17 3.0181 no 1_455
H4 C18 3.1753 no 1_455
H4 C35 3.2096 no 1_455
H4 C72 3.4008 no 1_455
H4 H17 2.6975 no 1_455
H4 H18 2.9829 no 1_455
H4 H35A 2.5694 no 1_455
H4 H35C 3.0124 no 1_455
H4 H36B 3.0940 no 1_455
H4 H36C 3.4702 no 1_455
H4 H72A 2.9021 no 1_455
H4 H72B 3.4895 no 1_455
H4 H72C 3.2755 no 1_455
H5 C19 3.4638 no 1_455
H5 C20 3.5809 no 1_455
H5 C21 3.4480 no 1_455
H5 C22 3.2101 no 1_455
H5 C23 3.1135 no 1_455
H5 C24 3.2396 no 1_455
H5 C36 3.3467 no 1_455
H5 H18 2.9639 no 1_455
H5 H23 3.5048 no 1_455
H5 H30 3.5200 no 1_455
H5 H36B 2.4528 no 1_455
H5 H36C 3.4718 no 1_455
H6 C21 3.3803 no 1_455
H6 C22 3.0502 no 1_455
H6 H21 3.4334 no 1_455
H6 H22 2.8565 no 1_455
H8 C75 2.9450 no .
H8 C76 3.3501 no .
H9 C46 3.5032 no 1_554
H9 C58 3.5751 no 1_454
H9 C74 3.2714 no .
H9 C75 2.6656 no .
H9 H46 2.8876 no 1_554
H9 H57 3.3765 no 1_454
H9 H58 3.2049 no 1_454
H10 N3 3.5256 no 2_576
H10 N4 2.7205 no 2_576
H10 C41 3.3818 no 2_576
H10 C56 3.4184 no 1_454
H10 C57 3.0538 no 1_454
H10 C58 3.4861 no 1_454
H10 C78 3.4786 no 1_455
H10 H41 3.2932 no 2_576
H10 H57 3.0349 no 1_454
H11 N4 2.8862 no 2_576
H11 C41 3.2906 no 2_576
H11 C42 3.4295 no 2_576
H11 H22 2.8756 no 1_455
H11 H41 2.7603 no 2_576
H11 H42 3.0010 no 2_576
H11 H53 3.3443 no 2_576
H11 H54 3.0982 no 2_576
H12 H21 3.2686 no 1_455
H12 H22 3.1945 no 1_455
H14 O4B 3.3864 no .
H14 C83 3.4911 no .
H15 O4B 3.1572 no .
H15 C41 3.2370 no .
H15 C68 3.4785 no .
H15 C83 3.5420 no .
H15 H41 2.8881 no .
H15 H51 3.5811 no 1_455
H15 H68B 2.5726 no .
H16 C42 3.4962 no .
H16 C54 3.4407 no .
H16 C61 3.1887 no .
H16 C62 3.4547 no .
H16 C63 3.5662 no .
H16 C64 3.3729 no .
H16 C65 3.1003 no .
H16 C66 2.9944 no .
H16 C72 3.3936 no .
H16 H42 2.9207 no .
H16 H54 3.3049 no .
H16 H66 3.3579 no .
H16 H72A 2.8516 no .
H16 H72B 3.2165 no .
H17 C3 3.4217 no 1_655
H17 C4 3.0831 no 1_655
H17 C52 3.2516 no .
H17 C53 2.7812 no .
H17 C54 3.3885 no .
H17 C72 3.5662 no .
H17 H3 3.3165 no 1_655
H17 H4 2.6975 no 1_655
H17 H21 3.3096 no 2_676
H17 H52 3.4077 no .
H17 H53 2.5838 no .
H17 H54 3.5895 no .
H17 H72A 3.0436 no .
H17 H72B 3.1819 no .
H18 C4 3.1683 no 1_655
H18 C5 3.1644 no 1_655
H18 H4 2.9829 no 1_655
H18 H5 2.9639 no 1_655
H18 H21 2.7690 no 2_676
H20 H21 3.0273 no 2_676
H21 C18 3.3294 no 2_676
H21 C20 3.5735 no 2_676
H21 H6 3.4334 no 1_655
H21 H12 3.2686 no 1_655
H21 H17 3.3096 no 2_676
H21 H18 2.7690 no 2_676
H21 H20 3.0273 no 2_676
H21 H53 2.7674 no 2_676
H22 C11 3.2031 no 1_655
H22 C12 3.3547 no 1_655
H22 C53 3.5159 no 2_676
H22 C77 3.4740 no .
H22 H6 2.8565 no 1_655
H22 H11 2.8756 no 1_655
H22 H12 3.1945 no 1_655
H22 H53 2.6542 no 2_676
H23 O2 2.9716 no .
H23 C46 3.2841 no 1_554
H23 C77 3.1198 no .
H23 H5 3.5048 no 1_655
H23 H46 2.8638 no 1_554
H23 H47 3.5282 no 1_554
H24 C76 3.2798 no .
H28 C34 3.2490 no 2_566
H28 C35 3.1030 no 2_566
H28 H34 2.5221 no 2_566
H28 H35B 2.7585 no 2_566
H28 H35C 2.9175 no 2_566
H30 H5 3.5200 no 1_655
H34 C28 3.2285 no 2_566
H34 C84 3.3671 no 2_566
H34 H28 2.5221 no 2_566
H34 H34 2.9035 no 2_566
H34 H35B 3.5373 no 2_566
H35A C4 3.4655 no 1_655
H35A H4 2.5694 no 1_655
H35A H72A 2.7586 no .
H35B C83 3.4848 no .
H35B C84 2.9289 no .
H35B H28 2.7585 no 2_566
H35B H34 3.5373 no 2_566
H35B H72A 3.1091 no .
H35C C72 3.3400 no .
H35C H4 3.0124 no 1_655
H35C H28 2.9175 no 2_566
H35C H72A 2.7342 no .
H35C H72C 3.1052 no .
H35C C33B 3.3662 no 2_566
H35C C32A 3.5339 no 2_566
H36A O1A 3.3534 no .
H36A O4A 3.1868 no 2_566
H36A C76 3.2277 no .
H36A C81 3.4490 no 2_566
H36A C84 3.4989 no 2_566
H36B C4 3.4543 no 1_655
H36B C5 3.1367 no 1_655
H36B H4 3.0940 no 1_655
H36B H5 2.4528 no 1_655
H36C H4 3.4702 no 1_655
H36C H5 3.4718 no 1_655
H36C C32B 3.2250 no 1_655
H38 C38 3.5665 no 2_577
H38 C39 3.1173 no 2_577
H38 C57 3.4743 no 1_455
H38 H38 3.4482 no 2_577
H38 H39 2.6299 no 2_577
H38 H56 3.5158 no 1_455
H38 H57 2.8408 no 1_455
H39 C38 3.1560 no 2_577
H39 C48 3.2842 no 2_577
H39 C50 3.2532 no 1_455
H39 C56 3.1321 no 1_455
H39 H38 2.6299 no 2_577
H39 H39 3.5912 no 2_577
H39 H48 2.6348 no 2_577
H39 H50 3.1131 no 1_455
H39 H56 2.5901 no 1_455
H39 H57 3.5657 no 1_455
H40 N2 3.4858 no .
H40 C47 3.2203 no 2_577
H40 C48 3.5184 no 2_577
H40 C50 3.4403 no 1_455
H40 C51 2.9227 no 1_455
H40 C52 3.2025 no 1_455
H40 H47 2.5440 no 2_577
H40 H48 3.1275 no 2_577
H40 H51 2.9362 no 1_455
H40 H52 3.3633 no 1_455
H41 N2 3.2969 no .
H41 C10 3.1740 no 2_576
H41 C11 2.8494 no 2_576
H41 C12 3.4707 no 2_576
H41 C14 3.5446 no .
H41 C15 3.0192 no .
H41 C16 3.4511 no .
H41 H10 3.2932 no 2_576
H41 H11 2.7603 no 2_576
H41 H15 2.8881 no .
H42 C16 3.3393 no .
H42 H11 3.0010 no 2_576
H42 H16 2.9207 no .
H44 C85 3.2237 no 1_556
H45 O1B 2.9809 no 1_556
H45 C74 3.5280 no 1_556
H45 C75 3.5339 no 1_556
H45 C86 3.5911 no 1_556
H46 O1B 3.0789 no 1_556
H46 C9 3.5813 no 1_556
H46 C23 3.5258 no 1_556
H46 C74 3.3489 no 1_556
H46 C75 2.5381 no 1_556
H46 C76 3.1864 no 1_556
H46 H9 2.8876 no 1_556
H46 H23 2.8638 no 1_556
H47 C40 3.2992 no 2_577
H47 H23 3.5282 no 1_556
H47 H40 2.5440 no 2_577
H48 C39 3.3523 no 2_577
H48 C40 3.5931 no 2_577
H48 H39 2.6348 no 2_577
H48 H40 3.1275 no 2_577
H50 C39 3.5411 no 1_655
H50 C68 3.2430 no 1_655
H50 H39 3.1131 no 1_655
H50 H68A 3.0530 no 1_655
H50 H68B 3.4107 no 1_655
H50 H68C 2.7602 no 1_655
H51 O4B 3.2062 no 1_655
H51 C40 3.2583 no 1_655
H51 C68 3.0834 no 1_655
H51 H3 3.2621 no 1_655
H51 H15 3.5811 no 1_655
H51 H40 2.9362 no 1_655
H51 H68A 3.2782 no 1_655
H51 H68B 2.5459 no 1_655
H51 H68C 2.9538 no 1_655
H52 N1 3.5553 no 1_655
H52 N2 2.7596 no 1_655
H52 C2 3.2261 no 1_655
H52 C3 3.0599 no 1_655
H52 H2 3.0378 no 1_655
H52 H3 2.7658 no 1_655
H52 H17 3.4077 no .
H52 H40 3.3633 no 1_655
H53 C17 3.2209 no .
H53 C21 2.9770 no 2_676
H53 C22 2.9132 no 2_676
H53 H11 3.3443 no 2_576
H53 H17 2.5838 no .
H53 H21 2.7674 no 2_676
H53 H22 2.6542 no 2_676
H54 H11 3.0982 no 2_576
H54 H16 3.3049 no .
H54 H17 3.5895 no .
H56 C39 3.4316 no 1_655
H56 H38 3.5158 no 1_655
H56 H39 2.5901 no 1_655
H57 C38 3.5775 no 1_655
H57 C47 3.5622 no 1_655
H57 H9 3.3765 no 1_656
H57 H10 3.0349 no 1_656
H57 H38 2.8408 no 1_655
H57 H39 3.5657 no 1_655
H58 C74 3.2821 no 1_656
H58 C88 3.4829 no 2_666
H58 H9 3.2049 no 1_656
H59 O5A 3.4135 no 1_556
H59 O5A 3.5834 no 2_666
H59 C78 3.5160 no 1_556
H59 C79 3.4871 no 1_556
H59 C88 3.0632 no 2_666
H60 C85 3.1822 no 1_556
H64 O1A 3.2355 no 2_566
H64 O4A 3.3459 no .
H64 C73 3.2722 no 2_566
H64 C84 3.5906 no .
H66 H16 3.3579 no .
H68A H50 3.0530 no 1_455
H68A H51 3.2782 no 1_455
H68B O4B 2.8489 no .
H68B C15 3.5186 no .
H68B C51 3.3944 no 1_455
H68B H15 2.5726 no .
H68B H50 3.4107 no 1_455
H68B H51 2.5459 no 1_455
H68C O4B 3.4417 no .
H68C C50 3.4305 no 1_455
H68C C51 3.5283 no 1_455
H68C H50 2.7602 no 1_455
H68C H51 2.9538 no 1_455
H68C H71A 3.2877 no 1_455
H70 C33B 2.7583 no 2_566
H71A H68C 3.2877 no 1_655
H71B O5A 3.0004 no 1_556
H71C C81 3.3172 no 1_655
H71C C82 3.3608 no 1_655
H71C C33B 3.3045 no 2_566
H72A C16 3.0997 no .
H72A C17 3.2099 no .
H72A C35 3.0346 no .
H72A H3 3.4610 no 1_655
H72A H4 2.9021 no 1_655
H72A H16 2.8516 no .
H72A H17 3.0436 no .
H72A H35A 2.7586 no .
H72A H35B 3.1091 no .
H72A H35C 2.7342 no .
H72B H3 2.9138 no 1_655
H72B H4 3.4895 no 1_655
H72B H16 3.2165 no .
H72B H17 3.1819 no .
H72C C82 2.9327 no 1_655
H72C H3 3.0358 no 1_655
H72C H4 3.2755 no 1_655
H72C H35C 3.1052 no .
H72C C33B 3.2693 no 2_566
C33B H35C 3.3662 no 2_566
C33B H70 2.7583 no 2_566
C33B H71C 3.3045 no 2_566
C33B H72C 3.2693 no 2_566
C32A H35C 3.5339 no 2_566
C32B H36C 3.2250 no 1_455

loop_
_geom_torsion_atom_site_label_1
_geom_torsion_atom_site_label_2
_geom_torsion_atom_site_label_3
_geom_torsion_atom_site_label_4
_geom_torsion
_geom_torsion_publ_flag
_geom_torsion_site_symmetry_1
_geom_torsion_site_symmetry_3
_geom_torsion_site_symmetry_4
P1 Mo1 P2 P1 0.00(3) no . . .
P1 Mo1 P2 N5 -3.44(4) no . . .
P1 Mo1 P2 C13 -117.97(6) no . . .
P1 Mo1 P2 C19 110.02(6) no . . .
P2 Mo1 P1 P2 0.00(3) no . . .
P2 Mo1 P1 N5 3.41(4) no . . .
P2 Mo1 P1 C1 117.55(8) no . . .
P2 Mo1 P1 C7 -109.37(6) no . . .
P1 Mo1 P2 P1 0.00(18000) no . 2_576 2_576
P1 Mo1 P2 N5 -176.56(4) no . 2_576 2_576
P1 Mo1 P2 C13 -62.03(6) no . 2_576 2_576
P1 Mo1 P2 C19 69.98(6) no . 2_576 2_576
P2 Mo1 P1 P2 0.00(38438) no 2_576 . .
P2 Mo1 P1 N5 -176.59(4) no 2_576 . .
P2 Mo1 P1 C1 -62.45(8) no 2_576 . .
P2 Mo1 P1 C7 70.63(6) no 2_576 . .
N1 Mo1 P1 P2 -90.85(11) no . . .
N1 Mo1 P1 N5 -87.44(12) no . . .
N1 Mo1 P1 C1 26.70(13) no . . .
N1 Mo1 P1 C7 159.78(12) no . . .
N1 Mo1 P1 P2 89.15(11) no 2_576 . .
N1 Mo1 P1 N5 92.56(12) no 2_576 . .
N1 Mo1 P1 C1 -153.30(13) no 2_576 . .
N1 Mo1 P1 C7 -20.22(12) no 2_576 . .
P1 Mo1 P2 P1 0.00(25456) no 2_576 . .
P1 Mo1 P2 N5 176.56(4) no 2_576 . .
P1 Mo1 P2 C13 62.03(6) no 2_576 . .
P1 Mo1 P2 C19 -69.98(6) no 2_576 . .
P2 Mo1 P1 P2 0.00(44091) no . 2_576 2_576
P2 Mo1 P1 N5 176.59(4) no . 2_576 2_576
P2 Mo1 P1 C1 62.45(8) no . 2_576 2_576
P2 Mo1 P1 C7 -70.63(6) no . 2_576 2_576
P1 Mo1 P2 P1 0.00(3) no 2_576 2_576 2_576
P1 Mo1 P2 N5 3.44(4) no 2_576 2_576 2_576
P1 Mo1 P2 C13 117.97(6) no 2_576 2_576 2_576
P1 Mo1 P2 C19 -110.02(6) no 2_576 2_576 2_576
P2 Mo1 P1 P2 0.00(3) no 2_576 2_576 2_576
P2 Mo1 P1 N5 -3.41(4) no 2_576 2_576 2_576
P2 Mo1 P1 C1 -117.55(8) no 2_576 2_576 2_576
P2 Mo1 P1 C7 109.37(6) no 2_576 2_576 2_576
N1 Mo1 P1 P2 -89.15(11) no . 2_576 2_576
N1 Mo1 P1 N5 -92.56(12) no . 2_576 2_576
N1 Mo1 P1 C1 153.30(13) no . 2_576 2_576
N1 Mo1 P1 C7 20.22(12) no . 2_576 2_576
N1 Mo1 P1 P2 90.85(11) no 2_576 2_576 2_576
N1 Mo1 P1 N5 87.44(12) no 2_576 2_576 2_576
N1 Mo1 P1 C1 -26.70(13) no 2_576 2_576 2_576
N1 Mo1 P1 C7 -159.78(12) no 2_576 2_576 2_576
N1 Mo1 P2 P1 91.91(9) no . . .
N1 Mo1 P2 N5 88.47(10) no . . .
N1 Mo1 P2 C13 -26.06(10) no . . .
N1 Mo1 P2 C19 -158.07(10) no . . .
N1 Mo1 P2 P1 -88.09(9) no 2_576 . .
N1 Mo1 P2 N5 -91.53(10) no 2_576 . .
N1 Mo1 P2 C13 153.94(10) no 2_576 . .
N1 Mo1 P2 C19 21.93(10) no 2_576 . .
N1 Mo1 P2 P1 88.09(9) no . 2_576 2_576
N1 Mo1 P2 N5 91.53(10) no . 2_576 2_576
N1 Mo1 P2 C13 -153.94(10) no . 2_576 2_576
N1 Mo1 P2 C19 -21.93(10) no . 2_576 2_576
N1 Mo1 P2 P1 -91.91(9) no 2_576 2_576 2_576
N1 Mo1 P2 N5 -88.47(10) no 2_576 2_576 2_576
N1 Mo1 P2 C13 26.06(10) no 2_576 2_576 2_576
N1 Mo1 P2 C19 158.07(10) no 2_576 2_576 2_576
P3 Mo2 P4 P3 0.00(3) no . . .
P3 Mo2 P4 N6 3.66(4) no . . .
P3 Mo2 P4 C49 118.90(7) no . . .
P3 Mo2 P4 C55 -110.22(7) no . . .
P4 Mo2 P3 P4 0.00(3) no . . .
P4 Mo2 P3 N6 -3.65(4) no . . .
P4 Mo2 P3 C37 -116.55(7) no . . .
P4 Mo2 P3 C43 110.54(7) no . . .
P3 Mo2 P4 P3 0.00(21600) no . 2_677 2_677
P3 Mo2 P4 N6 176.34(4) no . 2_677 2_677
P3 Mo2 P4 C49 61.10(7) no . 2_677 2_677
P3 Mo2 P4 C55 -69.78(7) no . 2_677 2_677
P4 Mo2 P3 P4 0.00(37065) no 2_677 . .
P4 Mo2 P3 N6 176.35(4) no 2_677 . .
P4 Mo2 P3 C37 63.45(7) no 2_677 . .
P4 Mo2 P3 C43 -69.46(7) no 2_677 . .
N3 Mo2 P3 P4 93.65(11) no . . .
N3 Mo2 P3 N6 90.00(11) no . . .
N3 Mo2 P3 C37 -22.90(12) no . . .
N3 Mo2 P3 C43 -155.81(12) no . . .
N3 Mo2 P3 P4 -86.35(11) no 2_677 . .
N3 Mo2 P3 N6 -90.00(11) no 2_677 . .
N3 Mo2 P3 C37 157.10(12) no 2_677 . .
N3 Mo2 P3 C43 24.19(12) no 2_677 . .
P3 Mo2 P4 P3 0.00(21600) no 2_677 . .
P3 Mo2 P4 N6 -176.34(4) no 2_677 . .
P3 Mo2 P4 C49 -61.10(7) no 2_677 . .
P3 Mo2 P4 C55 69.78(7) no 2_677 . .
P4 Mo2 P3 P4 0.00(21600) no . 2_677 2_677
P4 Mo2 P3 N6 -176.35(4) no . 2_677 2_677
P4 Mo2 P3 C37 -63.45(7) no . 2_677 2_677
P4 Mo2 P3 C43 69.46(7) no . 2_677 2_677
P3 Mo2 P4 P3 0.00(3) no 2_677 2_677 2_677
P3 Mo2 P4 N6 -3.66(4) no 2_677 2_677 2_677
P3 Mo2 P4 C49 -118.90(7) no 2_677 2_677 2_677
P3 Mo2 P4 C55 110.22(7) no 2_677 2_677 2_677
P4 Mo2 P3 P4 0.00(3) no 2_677 2_677 2_677
P4 Mo2 P3 N6 3.65(4) no 2_677 2_677 2_677
P4 Mo2 P3 C37 116.55(7) no 2_677 2_677 2_677
P4 Mo2 P3 C43 -110.54(7) no 2_677 2_677 2_677
N3 Mo2 P3 P4 86.35(11) no . 2_677 2_677
N3 Mo2 P3 N6 90.00(11) no . 2_677 2_677
N3 Mo2 P3 C37 -157.10(12) no . 2_677 2_677
N3 Mo2 P3 C43 -24.19(12) no . 2_677 2_677
N3 Mo2 P3 P4 -93.65(11) no 2_677 2_677 2_677
N3 Mo2 P3 N6 -90.00(11) no 2_677 2_677 2_677
N3 Mo2 P3 C37 22.90(12) no 2_677 2_677 2_677
N3 Mo2 P3 C43 155.81(12) no 2_677 2_677 2_677
N3 Mo2 P4 P3 -90.85(9) no . . .
N3 Mo2 P4 N6 -87.18(10) no . . .
N3 Mo2 P4 C49 28.05(11) no . . .
N3 Mo2 P4 C55 158.93(10) no . . .
N3 Mo2 P4 P3 89.15(9) no 2_677 . .
N3 Mo2 P4 N6 92.82(10) no 2_677 . .
N3 Mo2 P4 C49 -151.95(11) no 2_677 . .
N3 Mo2 P4 C55 -21.07(10) no 2_677 . .
N3 Mo2 P4 P3 -89.15(9) no . 2_677 2_677
N3 Mo2 P4 N6 -92.82(10) no . 2_677 2_677
N3 Mo2 P4 C49 151.95(11) no . 2_677 2_677
N3 Mo2 P4 C55 21.07(10) no . 2_677 2_677
N3 Mo2 P4 P3 90.85(9) no 2_677 2_677 2_677
N3 Mo2 P4 N6 87.18(10) no 2_677 2_677 2_677
N3 Mo2 P4 C49 -28.05(11) no 2_677 2_677 2_677
N3 Mo2 P4 C55 -158.93(10) no 2_677 2_677 2_677
Mo1 P1 P2 Mo1 0.0 no . . .
Mo1 P1 P2 N5 174.75(6) no . . .
Mo1 P1 P2 C13 108.14(7) no . . .
Mo1 P1 P2 C19 -105.02(6) no . . .
Mo1 P1 N5 P2 -4.40(15) no . . .
Mo1 P1 N5 C25 170.9(3) no . . .
Mo1 P1 C1 C2 -59.1(4) no . . .
Mo1 P1 C1 C6 116.9(3) no . . .
Mo1 P1 C7 C8 111.0(3) no . . .
Mo1 P1 C7 C12 -62.8(3) no . . .
P2 P1 N5 P2 0.00(4) no . . .
P2 P1 N5 C25 175.3(4) no . . .
N5 P1 P2 Mo1 -174.75(18) no . . .
N5 P1 P2 N5 0.00(17) no . . .
N5 P1 P2 C13 -66.61(18) no . . .
N5 P1 P2 C19 80.23(18) no . . .
P2 P1 C1 C2 14.1(5) no . . .
P2 P1 C1 C6 -169.9(2) no . . .
C1 P1 P2 Mo1 -111.30(19) no . . .
C1 P1 P2 N5 63.45(19) no . . .
C1 P1 P2 C13 -3.2(2) no . . .
C1 P1 P2 C19 143.68(19) no . . .
P2 P1 C7 C8 46.0(4) no . . .
P2 P1 C7 C12 -127.8(2) no . . .
C7 P1 P2 Mo1 104.44(17) no . . .
C7 P1 P2 N5 -80.81(17) no . . .
C7 P1 P2 C13 -147.42(17) no . . .
C7 P1 P2 C19 -0.59(18) no . . .
N5 P1 C1 C2 50.9(4) no . . .
N5 P1 C1 C6 -133.1(3) no . . .
C1 P1 N5 P2 -134.35(18) no . . .
C1 P1 N5 C25 40.9(4) no . . .
N5 P1 C7 C8 4.2(4) no . . .
N5 P1 C7 C12 -169.6(3) no . . .
C7 P1 N5 P2 116.55(17) no . . .
C7 P1 N5 C25 -68.2(3) no . . .
C1 P1 C7 C8 -106.4(3) no . . .
C1 P1 C7 C12 79.8(3) no . . .
C7 P1 C1 C2 162.8(3) no . . .
C7 P1 C1 C6 -21.2(4) no . . .
Mo1 P2 N5 P1 4.42(15) no . . .
Mo1 P2 N5 C25 -170.9(3) no . . .
Mo1 P2 C13 C14 59.9(3) no . . .
Mo1 P2 C13 C18 -114.5(3) no . . .
Mo1 P2 C19 C20 59.2(3) no . . .
Mo1 P2 C19 C24 -114.2(3) no . . .
P1 P2 N5 P1 0.00(4) no . . .
P1 P2 N5 C25 -175.3(4) no . . .
P1 P2 C13 C14 -11.8(4) no . . .
P1 P2 C13 C18 173.82(18) no . . .
P1 P2 C19 C20 125.0(3) no . . .
P1 P2 C19 C24 -48.4(4) no . . .
N5 P2 C13 C14 -50.2(3) no . . .
N5 P2 C13 C18 135.4(3) no . . .
C13 P2 N5 P1 132.04(19) no . . .
C13 P2 N5 C25 -43.3(4) no . . .
N5 P2 C19 C20 167.1(3) no . . .
N5 P2 C19 C24 -6.3(4) no . . .
C19 P2 N5 P1 -117.5(2) no . . .
C19 P2 N5 C25 67.2(4) no . . .
C13 P2 C19 C20 -81.0(3) no . . .
C13 P2 C19 C24 105.7(4) no . . .
C19 P2 C13 C14 -162.8(3) no . . .
C19 P2 C13 C18 22.8(4) no . . .
Mo2 P3 P4 Mo2 0.0 no . . .
Mo2 P3 P4 N6 -174.43(6) no . . .
Mo2 P3 P4 C49 -108.54(8) no . . .
Mo2 P3 P4 C55 105.00(6) no . . .
Mo2 P3 N6 P4 4.70(16) no . . .
Mo2 P3 N6 C61 -167.6(3) no . . .
Mo2 P3 C37 C38 -110.3(3) no . . .
Mo2 P3 C37 C42 61.6(4) no . . .
Mo2 P3 C43 C44 -121.4(3) no . . .
Mo2 P3 C43 C48 54.1(4) no . . .
P4 P3 N6 P4 0.00(4) no . . .
P4 P3 N6 C61 -172.3(5) no . . .
N6 P3 P4 Mo2 174.4(2) no . . .
N6 P3 P4 N6 0.00(19) no . . .
N6 P3 P4 C49 65.9(2) no . . .
N6 P3 P4 C55 -80.6(2) no . . .
P4 P3 C37 C38 178.48(18) no . . .
P4 P3 C37 C42 -9.6(4) no . . .
C37 P3 P4 Mo2 108.62(18) no . . .
C37 P3 P4 N6 -65.81(17) no . . .
C37 P3 P4 C49 0.1(2) no . . .
C37 P3 P4 C55 -146.38(17) no . . .
P4 P3 C43 C44 -55.0(4) no . . .
P4 P3 C43 C48 120.5(3) no . . .
C43 P3 P4 Mo2 -105.41(17) no . . .
C43 P3 P4 N6 80.16(17) no . . .
C43 P3 P4 C49 146.05(17) no . . .
C43 P3 P4 C55 -0.41(18) no . . .
N6 P3 C37 C38 140.6(3) no . . .
N6 P3 C37 C42 -47.5(4) no . . .
C37 P3 N6 P4 131.80(19) no . . .
C37 P3 N6 C61 -40.5(4) no . . .
N6 P3 C43 C44 -12.8(4) no . . .
N6 P3 C43 C48 162.7(3) no . . .
C43 P3 N6 P4 -118.01(19) no . . .
C43 P3 N6 C61 69.7(4) no . . .
C37 P3 C43 C44 97.9(4) no . . .
C37 P3 C43 C48 -86.7(4) no . . .
C43 P3 C37 C38 28.0(4) no . . .
C43 P3 C37 C42 -160.0(3) no . . .
Mo2 P4 N6 P3 -4.66(16) no . . .
Mo2 P4 N6 C61 167.3(3) no . . .
Mo2 P4 C49 C50 131.9(3) no . . .
Mo2 P4 C49 C54 -40.8(3) no . . .
Mo2 P4 C55 C56 -53.8(4) no . . .
Mo2 P4 C55 C60 127.3(3) no . . .
P3 P4 N6 P3 0.00(4) no . . .
P3 P4 N6 C61 171.9(5) no . . .
P3 P4 C49 C50 -156.05(19) no . . .
P3 P4 C49 C54 31.3(4) no . . .
P3 P4 C55 C56 -119.3(3) no . . .
P3 P4 C55 C60 61.8(4) no . . .
N6 P4 C49 C50 -117.6(3) no . . .
N6 P4 C49 C54 69.7(3) no . . .
C49 P4 N6 P3 -133.3(2) no . . .
C49 P4 N6 C61 38.6(4) no . . .
N6 P4 C55 C56 -161.7(3) no . . .
N6 P4 C55 C60 19.3(4) no . . .
C55 P4 N6 P3 117.6(2) no . . .
C55 P4 N6 C61 -70.4(4) no . . .
C49 P4 C55 C56 86.4(3) no . . .
C49 P4 C55 C60 -92.5(4) no . . .
C55 P4 C49 C50 -5.0(4) no . . .
C55 P4 C49 C54 -177.7(3) no . . .
O1B O1A C73 O1B 0(5) no . . .
O1B O1A C73 C74 -72(6) no . . .
C73 O1A O1B C73 0.0(13) no . . .
C73 O1A O1B C76 114(4) no . . .
O1B O1A C76 O1B 0(5) no . . .
O1B O1A C76 C75 75(5) no . . .
C76 O1A O1B C73 -114(4) no . . .
C76 O1A O1B C76 0.0(7) no . . .
C73 O1A C76 O1B -63.7(18) no . . .
C73 O1A C76 C75 12(3) no . . .
C76 O1A C73 O1B 52.7(11) no . . .
C76 O1A C73 C74 -19(3) no . . .
O1A O1B C73 O1A 0.0(10) no . . .
O1A O1B C73 C74 115(4) no . . .
O1A O1B C76 O1A 0.0(9) no . . .
O1A O1B C76 C75 -113(3) no . . .
C73 O1B C76 O1A 47(3) no . . .
C73 O1B C76 C75 -66(5) no . . .
C76 O1B C73 O1A -54(4) no . . .
C76 O1B C73 C74 61(6) no . . .
C77 O2 C80 C79 1(3) no . . .
C80 O2 C77 C78 9(3) no . . .
C81 O4A C84 C81 0.0(6) no . . .
C81 O4A C84 C83 39.9(19) no . . .
C84 O4A C81 C82 -43(2) no . . .
C84 O4A C81 C84 0.0(8) no . . .
C82 O4B C83 C82 0.0(11) no . . .
C82 O4B C83 C84 -71.7(16) no . . .
C83 O4B C82 C81 68(3) no . . .
C83 O4B C82 C83 -0.0(7) no . . .
C85 O5A C88 C86 3.3(17) no . . .
C85 O5A C88 C87 -54.8(18) no . . .
C88 O5A C85 C86 -4(3) no . . .
P1 N5 C25 C26 2.8(6) no . . .
P1 N5 C25 C30 -177.4(3) no . . .
P2 N5 C25 C26 176.7(3) no . . .
P2 N5 C25 C30 -3.5(6) no . . .
P3 N6 C61 C62 -6.8(6) no . . .
P3 N6 C61 C66 173.2(3) no . . .
P4 N6 C61 C62 -176.5(3) no . . .
P4 N6 C61 C66 3.5(7) no . . .
P1 C1 C2 C3 179.3(4) no . . .
P1 C1 C6 C5 -178.5(4) no . . .
C2 C1 C6 C5 -2.4(8) no . . .
C6 C1 C2 C3 3.1(8) no . . .
C1 C2 C3 C4 -2.0(9) no . . .
C2 C3 C4 C5 0.1(9) no . . .
C3 C4 C5 C6 0.7(10) no . . .
C4 C5 C6 C1 0.5(10) no . . .
P1 C7 C8 C9 -175.6(3) no . . .
P1 C7 C12 C11 178.7(3) no . . .
C8 C7 C12 C11 4.6(6) no . . .
C12 C7 C8 C9 -1.9(6) no . . .
C7 C8 C9 C10 -1.2(7) no . . .
C8 C9 C10 C11 1.8(8) no . . .
C9 C10 C11 C12 0.8(8) no . . .
C10 C11 C12 C7 -4.0(7) no . . .
P2 C13 C14 C15 -174.3(3) no . . .
P2 C13 C18 C17 173.9(3) no . . .
C14 C13 C18 C17 -0.5(7) no . . .
C18 C13 C14 C15 0.4(7) no . . .
C13 C14 C15 C16 -0.2(8) no . . .
C14 C15 C16 C17 0.0(8) no . . .
C15 C16 C17 C18 -0.1(9) no . . .
C16 C17 C18 C13 0.4(9) no . . .
P2 C19 C20 C21 -176.9(3) no . . .
P2 C19 C24 C23 175.0(3) no . . .
C20 C19 C24 C23 1.7(7) no . . .
C24 C19 C20 C21 -3.2(7) no . . .
C19 C20 C21 C22 2.1(8) no . . .
C20 C21 C22 C23 0.4(9) no . . .
C21 C22 C23 C24 -1.9(9) no . . .
C22 C23 C24 C19 0.8(8) no . . .
N5 C25 C26 C27 -179.7(4) no . . .
N5 C25 C30 C29 -179.7(4) no . . .
C26 C25 C30 C29 0.1(7) no . . .
C30 C25 C26 C27 0.5(7) no . . .
C25 C26 C27 C28 -0.3(7) no . . .
C25 C26 C27 C31 179.1(4) no . . .
C26 C27 C28 C29 -0.4(8) no . . .
C26 C27 C31 C33B 123.8(7) no . . .
C26 C27 C31 C33A 43.1(8) no . . .
C26 C27 C31 C32A -92.6(6) no . . .
C26 C27 C31 C32B -45.5(8) no . . .
C28 C27 C31 C33B -56.7(10) no . . .
C28 C27 C31 C33A -137.5(6) no . . .
C28 C27 C31 C32A 86.9(7) no . . .
C28 C27 C31 C32B 133.9(6) no . . .
C31 C27 C28 C29 -179.9(6) no . . .
C27 C28 C29 C30 1.0(8) no . . .
C27 C28 C29 C34 -178.1(5) no . . .
C28 C29 C30 C25 -0.8(7) no . . .
C28 C29 C34 C35 -123.1(5) no . . .
C28 C29 C34 C36 112.9(5) no . . .
C30 C29 C34 C35 57.8(6) no . . .
C30 C29 C34 C36 -66.2(6) no . . .
C34 C29 C30 C25 178.3(4) no . . .
C27 C31 C33B C33A -106.3(12) no . . .
C27 C31 C33A C33B 117.5(7) no . . .
C27 C31 C33A C32B -107.5(7) no . . .
C27 C31 C32A C32B 98.5(7) no . . .
C27 C31 C32B C33A 112.3(7) no . . .
C27 C31 C32B C32A -98.0(10) no . . .
C33B C31 C33A C33B 0.0(12) no . . .
C33B C31 C33A C32B 135.0(13) no . . .
C33A C31 C33B C33A -0.0(7) no . . .
C33B C31 C32A C32B -116.0(18) no . . .
C32A C31 C33B C33A 112.9(12) no . . .
C33B C31 C32B C33A -56(3) no . . .
C33B C31 C32B C32A 93(3) no . . .
C32B C31 C33B C33A 61(3) no . . .
C33A C31 C32A C32B -34.7(11) no . . .
C32A C31 C33A C33B -111.3(9) no . . .
C32A C31 C33A C32B 23.7(8) no . . .
C33A C31 C32B C33A 0.0(6) no . . .
C33A C31 C32B C32A 149.7(12) no . . .
C32B C31 C33A C33B -135.0(10) no . . .
C32B C31 C33A C32B 0.0(8) no . . .
C32A C31 C32B C33A -149.7(13) no . . .
C32A C31 C32B C32A 0.0(7) no . . .
C32B C31 C32A C32B 0.0(13) no . . .
P3 C37 C38 C39 173.2(3) no . . .
P3 C37 C42 C41 -174.6(3) no . . .
C38 C37 C42 C41 -2.3(7) no . . .
C42 C37 C38 C39 1.2(7) no . . .
C37 C38 C39 C40 -1.1(9) no . . .
C38 C39 C40 C41 2.2(10) no . . .
C39 C40 C41 C42 -3.3(8) no . . .
C40 C41 C42 C37 3.4(7) no . . .
P3 C43 C44 C45 -179.6(4) no . . .
P3 C43 C48 C47 179.8(3) no . . .
C44 C43 C48 C47 -4.3(8) no . . .
C48 C43 C44 C45 4.9(9) no . . .
C43 C44 C45 C46 -1.9(12) no . . .
C44 C45 C46 C47 -2.0(12) no . . .
C45 C46 C47 C48 2.5(10) no . . .
C46 C47 C48 C43 0.7(9) no . . .
P4 C49 C50 C51 -172.2(3) no . . .
P4 C49 C54 C53 171.4(3) no . . .
C50 C49 C54 C53 -1.8(6) no . . .
C54 C49 C50 C51 0.6(7) no . . .
C49 C50 C51 C52 1.6(9) no . . .
C50 C51 C52 C53 -2.6(9) no . . .
C51 C52 C53 C54 1.4(9) no . . .
C52 C53 C54 C49 0.9(8) no . . .
P4 C55 C56 C57 -177.1(3) no . . .
P4 C55 C60 C59 177.8(4) no . . .
C56 C55 C60 C59 -1.1(8) no . . .
C60 C55 C56 C57 1.9(7) no . . .
C55 C56 C57 C58 -1.5(8) no . . .
C56 C57 C58 C59 0.3(9) no . . .
C57 C58 C59 C60 0.6(11) no . . .
C58 C59 C60 C55 -0.2(11) no . . .
N6 C61 C62 C63 -179.7(4) no . . .
N6 C61 C66 C65 -179.6(4) no . . .
C62 C61 C66 C65 0.4(7) no . . .
C66 C61 C62 C63 0.3(7) no . . .
C61 C62 C63 C64 -1.3(9) no . . .
C61 C62 C63 C67 179.1(5) no . . .
C62 C63 C64 C65 1.6(9) no . . .
C62 C63 C67 C68 46.1(11) no . . .
C62 C63 C67 C69B -111.9(7) no . . .
C62 C63 C67 C69A -61.1(7) no . . .
C64 C63 C67 C68 -133.4(7) no . . .
C64 C63 C67 C69B 68.6(10) no . . .
C64 C63 C67 C69A 119.3(7) no . . .
C67 C63 C64 C65 -178.8(6) no . . .
C63 C64 C65 C66 -0.9(9) no . . .
C63 C64 C65 C70 179.8(5) no . . .
C64 C65 C66 C61 -0.1(8) no . . .
C64 C65 C70 C71 -122.8(6) no . . .
C64 C65 C70 C72 111.7(6) no . . .
C66 C65 C70 C71 57.9(7) no . . .
C66 C65 C70 C72 -67.6(7) no . . .
C70 C65 C66 C61 179.2(5) no . . .
C63 C67 C69B C69A 88.2(15) no . . .
C63 C67 C69A C69B -109.9(7) no . . .
C68 C67 C69B C69A -67(2) no . . .
C68 C67 C69A C69B 131.1(7) no . . .
C69B C67 C69A C69B 0.0(15) no . . .
C69A C67 C69B C69A 0.0(8) no . . .
O1A C73 C74 C75 20(3) no . . .
O1B C73 C74 C75 -29(4) no . . .
C73 C74 C75 C76 -12(3) no . . .
C74 C75 C76 O1A -0.4(19) no . . .
C74 C75 C76 O1B 55.4(15) no . . .
O2 C77 C78 C79 -16(3) no . . .
C77 C78 C79 C80 17(3) no . . .
C78 C79 C80 O2 -10(4) no . . .
O4A C81 C82 O4B -12(4) no . . .
O4A C81 C82 C83 28(3) no . . .
O4A C81 C84 O4A 0.0(12) no . . .
O4A C81 C84 C83 -146.9(18) no . . .
C82 C81 C84 O4A 141.7(18) no . . .
C82 C81 C84 C83 -5.2(16) no . . .
C84 C81 C82 O4B -36(3) no . . .
C84 C81 C82 C83 4.1(12) no . . .
O4B C82 C83 O4B 0.0(10) no . . .
O4B C82 C83 C84 119.4(14) no . . .
C81 C82 C83 O4B -125(2) no . . .
C81 C82 C83 C84 -5.7(16) no . . .
O4B C83 C84 O4A 28(2) no . . .
O4B C83 C84 C81 54.1(14) no . . .
C82 C83 C84 O4A -22.3(17) no . . .
C82 C83 C84 C81 3.7(10) no . . .
O5A C85 C86 C87 58.2(15) no . . .
O5A C85 C86 C88 3.3(14) no . . .
C85 C86 C87 C88 -89(2) no . . .
C85 C86 C88 O5A -4(2) no . . .
C85 C86 C88 C87 85.0(16) no . . .
C87 C86 C88 O5A -89(3) no . . .
C87 C86 C88 C87 0(3) no . . .
C88 C86 C87 C88 0.0(14) no . . .
C86 C87 C88 O5A 89(3) no . . .
C86 C87 C88 C86 0.0(11) no . . .
C67 C69B C69A C67 0.0(3) no . . .
C31 C33B C33A C31 0.0(4) no . . .
C31 C33B C33A C32B -34.2(10) no . . .
C31 C33A C32B C31 0.0(3) no . . .
C31 C33A C32B C32A -28.1(10) no . . .
C33B C33A C32B C31 31.2(10) no . . .
C33B C33A C32B C32A 3.0(16) no . . .
C31 C32A C32B C31 0.0(3) no . . .
C31 C32A C32B C33A 22.3(8) no . . .
